data_1577271
loop_
_publ_author_name
'Li, Tingting'
'Wu, Yaoqin'
'Jiang, Feng'
'Zhu, Haifeng'
'He, Shengrong'
'Sui, Jiyu'
'Zhang, Cong'
'Wu, Zhennan'
'Bai, Xue'

_publ_section_title
;
 Enhancing the Quantum Yield of Lanthanide Clusters via Single-Site Ligand
 Modulation
;
_journal_name_full Nanoscale
_journal_paper_doi 10.1039/D5NR05445A
_journal_year 2026
_chemical_formula_moiety 'C168 H108 Eu4 F60 O60 Ti9, 9[CH4O]'
_chemical_formula_sum 'C177 H144 Eu4 F60 O69 Ti9'
_chemical_formula_weight 5553.85
_chemical_name_systematic Eu4Ti9-H
_space_group_crystal_system monoclinic
_space_group_IT_number 15
_space_group_name_Hall '-C 2yc'
_space_group_name_H-M_alt 'C 1 2/c 1'
_atom_sites_solution_hydrogens mixed
_atom_sites_solution_primary dual
_audit_creation_date 2025-10-28
_audit_creation_method
;
Olex2 1.5
(compiled 2025.07.13 svn.rb7424aed for OlexSys, GUI svn.r7314)
;
_audit_update_record
;
2025-12-24 deposited with the CCDC.	2026-04-02 downloaded from the CCDC.
;
_cell_angle_alpha 90
_cell_angle_beta 111.077(3)
_cell_angle_gamma 90
_cell_formula_units_Z 4
_cell_length_a 29.4514(10)
_cell_length_b 22.7927(7)
_cell_length_c 36.9556(10)
_cell_measurement_reflns_used 25133
_cell_measurement_temperature 296
_cell_measurement_theta_max 76.5380
_cell_measurement_theta_min 2.4760
_cell_volume 23147.8(13)
_computing_cell_refinement 'CrysAlisPro 1.171.43.90 (Rigaku OD, 2023)'
_computing_data_collection 'CrysAlisPro system (CCD 42.92a 64-bit (release 29-05-2023))'
_computing_data_reduction 'CrysAlisPro 1.171.43.90 (Rigaku OD, 2023)'
_computing_molecular_graphics 'Olex2 1.5 (Dolomanov et al., 2009)'
_computing_publication_material 'Olex2 1.5 (Dolomanov et al., 2009)'
_computing_structure_refinement 'SHELXL 2019/3 (Sheldrick, 2015)'
_computing_structure_solution 'SHELXT  (Sheldrick, 2015)'
_diffrn_ambient_environment air
_diffrn_ambient_temperature 296
_diffrn_detector 'Hybrid Pixel Array Detector'
_diffrn_detector_area_resol_mean 10.0000
_diffrn_detector_type HyPix
_diffrn_measured_fraction_theta_full 0.9992
_diffrn_measured_fraction_theta_max 0.9289
_diffrn_measurement_details
;
List of Runs (angles in degrees, time in seconds):

  # Type    Start    End  Width  t~exp~   \w     \q     \k     \f   Frames
#--------------------------------------------------------------------------
  1  \w    -99.00 -18.00   0.50    1.86    --  -46.42 135.00 148.00  162
  2  \w   -119.00 -67.00   0.50    1.86    --  -46.42-135.00  82.00  104
  3  \w   -119.00 -67.00   0.50    1.86    --  -46.42-135.00 -97.00  104
  4  \w     35.00  60.00   0.50    0.05    --   44.75-135.00 -96.00   50
  5  \w     29.00  98.00   0.50    0.05    --   44.75-135.00  83.00  138
  6  \w     73.00  98.00   0.50    0.05    --   44.75-135.00 -96.00   50
  7  \w   -117.00 -92.00   0.50    0.05    --  -46.94-135.00  83.00   50
  8  \w    -83.00 -58.00   0.50    0.05    --  -46.94 135.00 -31.00   50
  9  \w   -101.00 -75.00   0.50    0.05    --  -46.94-135.00 -96.00   52
 10  \w    -24.00  29.00   0.50    0.05    --   44.75 -19.00 -60.00  106
 11  \w     19.00  51.00   0.50    0.05    --   44.75-125.00-150.00   64
 12  \w     17.00  42.00   0.50    0.05    --   44.75  89.00 113.13   50
 13  \w     17.00  42.00   0.50    0.05    --   44.75  89.00 -75.04   50
 14  \w     42.00  68.00   0.50    0.05    --   44.75-125.00-120.00   52
 15  \w     61.00  91.00   0.50    0.05    --   44.75-125.00-150.00   60
 16  \w    -21.00  52.00   0.50    0.05    --   44.75 -57.00  90.00  146
 17  \w    -15.00  11.00   0.50    0.05    --   44.75 -19.00-150.00   52
 18  \w     17.00  42.00   0.50    0.05    --   44.75  88.00  84.71   50
 19  \w     16.00  41.00   0.50    0.05    --   44.75  91.00-122.29   50
 20  \w     17.00  42.00   0.50    0.05    --   44.75  91.00 -37.51   50
 21  \w    -22.00  23.00   0.50    0.05    --  -46.94  19.00 -90.00   90
 22  \w    -40.00 -12.00   0.50    0.05    --  -46.94  38.00  30.00   56
 23  \w    -27.00  19.00   0.50    0.05    --  -46.94  38.00 120.00   92
 24  \w    -83.00 -58.00   0.50    0.05    --  -46.94 135.00 148.00   50
 25  \w     74.00 147.00   0.50    0.05    --  102.57 135.00 148.00  146
 26  \w    -73.00 -48.00   0.50    0.05    -- -102.57 112.00 -55.87   50
 27  \w   -108.00 -74.00   0.50    0.05    -- -102.57 112.00 -55.87   68
 28  \w   -171.00-128.00   0.50    0.05    -- -102.57 -30.00 -30.00   86
 29  \w    -82.00 -33.00   0.50    0.05    -- -102.57 125.00 150.00   98
 30  \w     37.00  72.00   0.50    0.05    --  102.57 -61.00 -60.00   70
 31  \w     82.00 119.00   0.50    0.05    --  102.57-135.00  83.00   74
 32  \w     33.00 111.00   0.50    0.05    --  102.57-125.00 -30.00  156
 33  \w     42.00  68.00   0.50    0.05    --  102.57-125.00 -90.00   52
 34  \w     98.00 178.00   0.50    0.05    --  102.57  30.00 -30.00  160
 35  \w     35.00  97.00   0.50    0.05    --  102.57-125.00  90.00  124
 36  \w    100.00 133.00   0.50    0.05    --  102.57  45.00-180.00   66
 37  \w     84.00 119.00   0.50    0.05    --  102.57-135.00 -96.00   70
 38  \w     34.00  71.00   0.50    0.05    --  102.57 -61.00 150.00   74
 39  \w     84.00 166.00   0.50    0.05    --  102.57 125.00 -90.00  164
 40  \w    -60.00 -34.00   0.50    0.05    -- -103.00 135.00 148.00   52
 41  \w   -108.00 -83.00   0.50    0.05    -- -103.00 110.00 -31.53   50
 42  \w    -68.00 -43.00   0.50    0.05    -- -103.00  61.00 120.00   50
 43  \w    -73.00 -47.00   0.50    0.05    -- -103.00 110.00 -31.53   52
 44  \w     95.00 120.00   0.50    0.05    --  104.77-136.00  69.43   50
 45  \w     83.00 108.00   0.50    0.05    --  104.77-113.00-110.49   50
 46  \w     95.00 156.00   0.50    0.05    --  104.77  31.00 105.00  122
 47  \w    -11.00  21.00   0.50    0.28    --  -46.67  19.00 150.00   64
 48  \w   -170.00-100.00   0.50    0.05    -- -103.00-125.00-120.00  140
 49  \w   -165.00-104.00   0.50    0.05    -- -103.00 -15.00-120.00  122
 50  \w   -101.00 -64.00   0.50    0.05    -- -103.00  77.00 -60.00   74
 51  \w   -172.00-127.00   0.50    0.05    -- -103.00 -45.00-150.00   90
 52  \w    -67.00 -30.00   0.50    0.05    -- -103.00  61.00 150.00   74
 53  \w    -67.00 -42.00   0.50    0.05    -- -103.00  61.00  60.00   50
 54  \w    -94.00 -40.00   0.50    0.05    -- -103.00  77.00 150.00  108
 55  \w    -65.00 -39.00   0.50    0.05    -- -103.00  61.00  30.00   52
 56  \w   -108.00 -82.00   0.50    0.05    -- -103.00 109.00  60.64   52
 57  \w    125.00 151.00   0.50    0.05    --  104.77  15.00  60.00   52
 58  \w     63.00 110.00   0.50    0.05    --  104.77-125.00 120.00   94
 59  \w     97.00 154.00   0.50    0.05    --  104.77  30.00  90.00  114
 60  \w     87.00 112.00   0.50    0.05    --  104.77-125.00-150.00   50
 61  \w     96.00 121.00   0.50    0.05    --  104.77  15.00  60.00   50
 62  \w     47.00  74.00   0.50    0.05    --  104.77 -61.00-150.00   54
 63  \w     63.00 112.00   0.50    0.05    --  104.77-125.00-120.00   98
 64  \w     37.00  63.00   0.50    0.05    --  104.77 -61.00-180.00   52
 65  \w     33.00  74.00   0.50    0.05    --  104.77 -61.00  90.00   82
 66  \w     35.00  65.00   0.50    0.05    --  104.77 -61.00 -90.00   60
 67  \w     40.00  68.00   0.50    0.05    --  104.77 -61.00-120.00   56
 68  \w     87.00 112.00   0.50    0.05    --  104.77-125.00  30.00   50
 69  \w     71.00 107.00   0.50    0.05    --  104.77-104.00 129.41   72
;
_diffrn_measurement_device 'four-circle diffractometer'
_diffrn_measurement_device_type 'XtaLAB Synergy R, DW system, HyPix'
_diffrn_measurement_method '\w scans'
_diffrn_orient_matrix_type 'CrysAlisPro convention (1999,Acta A55,543-557)'
_diffrn_orient_matrix_UB_11 -0.0359472000
_diffrn_orient_matrix_UB_12 -0.0296487000
_diffrn_orient_matrix_UB_13 0.0159841000
_diffrn_orient_matrix_UB_21 -0.0176139000
_diffrn_orient_matrix_UB_22 0.0606352000
_diffrn_orient_matrix_UB_23 0.0077861000
_diffrn_orient_matrix_UB_31 -0.0393773000
_diffrn_orient_matrix_UB_32 -0.0000100000
_diffrn_orient_matrix_UB_33 -0.0409735000
_diffrn_radiation_monochromator mirror
_diffrn_radiation_probe x-ray
_diffrn_radiation_type 'Cu K\a'
_diffrn_radiation_wavelength 1.54184
_diffrn_reflns_av_R_equivalents 0.1094
_diffrn_reflns_av_unetI/netI 0.1219
_diffrn_reflns_Laue_measured_fraction_full 0.973
_diffrn_reflns_Laue_measured_fraction_max 0.928
_diffrn_reflns_limit_h_max 34
_diffrn_reflns_limit_h_min -36
_diffrn_reflns_limit_k_max 28
_diffrn_reflns_limit_k_min -28
_diffrn_reflns_limit_l_max 44
_diffrn_reflns_limit_l_min -46
_diffrn_reflns_number 108528
_diffrn_reflns_point_group_measured_fraction_full 0.973
_diffrn_reflns_point_group_measured_fraction_max 0.928
_diffrn_reflns_theta_full 67.684
_diffrn_reflns_theta_max 76.116
_diffrn_reflns_theta_min 2.519
_diffrn_source 'Rotating-anode X-ray tube'
_diffrn_source_type 'Rigaku (Cu) X-ray Source'
_exptl_absorpt_coefficient_mu 11.232
_exptl_absorpt_correction_T_max 1.00000
_exptl_absorpt_correction_T_min 0.44571
_exptl_absorpt_correction_type multi-scan
_exptl_absorpt_process_details
;
CrysAlisPro 1.171.43.90 (Rigaku Oxford Diffraction, 2023)
Empirical absorption correction using spherical harmonics,
implemented in SCALE3 ABSPACK scaling algorithm.
;
_exptl_crystal_colour colourless
_exptl_crystal_colour_primary colourless
_exptl_crystal_density_diffrn 1.594
_exptl_crystal_description prism
_exptl_crystal_F_000 10992
_exptl_crystal_size_max 0.2
_exptl_crystal_size_mid 0.1
_exptl_crystal_size_min 0.1
_refine_diff_density_max 0.792
_refine_diff_density_min -1.386
_refine_diff_density_rms 0.106
_refine_ls_extinction_method none
_refine_ls_goodness_of_fit_ref 1.063
_refine_ls_hydrogen_treatment constr
_refine_ls_matrix_type full
_refine_ls_number_parameters 1571
_refine_ls_number_reflns 22470
_refine_ls_number_restraints 883
_refine_ls_restrained_S_all 1.053
_refine_ls_R_factor_all 0.2024
_refine_ls_R_factor_gt 0.0918
_refine_ls_shift/su_max 0.007
_refine_ls_shift/su_mean 0.000
_refine_ls_structure_factor_coef Fsqd
_refine_ls_weighting_details 'w=1/[\s^2^(Fo^2^)+(0.1669P)^2^+2.4451P] where P=(Fo^2^+2Fc^2^)/3'
_refine_ls_weighting_scheme calc
_refine_ls_wR_factor_gt 0.2536
_refine_ls_wR_factor_ref 0.3170
_reflns_Friedel_coverage 0.000
_reflns_number_gt 9116
_reflns_number_total 22470
_reflns_threshold_expression 'I > 2\s(I)'
_cod_data_source_file d5nr05445a2.cif
_cod_data_source_block test
_cod_original_cell_volume 23147.7(13)
_cod_database_code 1577271
_shelx_shelxl_version_number 2019/3
_chemical_oxdiff_formula 'C H N O Eu  Ti F'
_shelx_space_group_comment
;
The symmetry employed for this shelxl refinement is uniquely defined
by the following loop, which should always be used as a source of
symmetry information in preference to the above space-group names.
They are only intended as comments.
;
_cell_oxdiff_angle_alpha 89.9820(18)
_cell_oxdiff_angle_beta 111.067(2)
_cell_oxdiff_angle_gamma 89.980(2)
_cell_oxdiff_length_a 29.4062(9)
_cell_oxdiff_length_b 22.8229(6)
_cell_oxdiff_length_c 36.9610(6)
_cell_oxdiff_measurement_reflns_used 25093
_cell_oxdiff_volume 23148(1)
_shelx_estimated_absorpt_t_max 0.400
_shelx_estimated_absorpt_t_min 0.212
_olex2_refinement_description
;
1. Fixed Uiso
 At 1.2 times of:
  All C(H) groups
 At 1.5 times of:
  All C(H,H,H) groups, All O(H,H) groups
2. Restrained distances
 F34-C78 = F18-C78 = F23-C78
 1.35 with sigma of 0.02
 F53-C82 = F15-C82 = F54-C82 = F24-C82 = F52-C82 = F14-C82
 1.35 with sigma of 0.02
 F21-F19
 2.1 with sigma of 0.02
 F24-F15 = F54-F52
 2.1 with sigma of 0.02
 F12-C80 = F42-C80 = F32-C80 = F4-C80 = F27-C80 = F22-C80
 1.35 with sigma of 0.02
 F27-C80 = F22-C80 = F4-C80 = F32-C80 = F42-C80 = F12-C80
 1.35 with sigma of 0.02
 F6-C79 = F35-C79 = F5-C79 = F33-C79 = F3-C79 = F36-C79
 1.35 with sigma of 0.02
 F43-C77 = F41-C77 = F45-C77 = F11-C77 = F44-C77 = F7-C77
 1.35 with sigma of 0.02
 C75-F38
 1.35 with sigma of 0.02
 F25-F39
 2.1 with sigma of 0.02
 F8-C75 = F38-C75 = F40-C75 = F10-C75 = F2-C75 = F37-C75
 1.35 with sigma of 0.02
 C83-F13
 1.35 with sigma of 0.02
 F14-C82 \\sim F52-C82
 with sigma of 0.02
 F24-C82 \\sim F54-C82
 with sigma of 0.02
 C76-F19 \\sim C76-F46
 with sigma of 0.02
 F15-C82 \\sim F53-C82
 with sigma of 0.02
 C76-F21 \\sim C76-F48
 with sigma of 0.02
 C76-F20 \\sim C76-F47
 with sigma of 0.02
 F7-C77 \\sim F43-C77
 with sigma of 0.02
 C77-F41 \\sim C77-F45
 with sigma of 0.02
 F11-C77 \\sim F44-C77
 with sigma of 0.02
 F9-F25 \\sim F49-F50
 with sigma of 0.02
 C74-F25 \\sim C74-F50
 with sigma of 0.02
 C74-F39 \\sim C74-F51
 with sigma of 0.02
 C74-F9 \\sim C74-F49
 with sigma of 0.02
 C81-F31 \\sim C81-F57
 with sigma of 0.02
 F1-F26 \\sim F55-F56
 with sigma of 0.02
 C81-F26 \\sim C81-F56
 with sigma of 0.02
 F1-C81 \\sim F55-C81
 with sigma of 0.02
 C58-C78 \\sim C87-C91
 with sigma of 0.02
 C61-C71 \\sim C90-C71
 with sigma of 0.02
 F18-C78 \\sim F58-C91
 with sigma of 0.02
 C78-F23 \\sim C91-F59
 with sigma of 0.02
 C78-F34 \\sim C91-F60
 with sigma of 0.02
 F18-F23 \\sim F58-F59
 with sigma of 0.04
 F18-F34 \\sim F58-F60
 with sigma of 0.04
 F23-F34 \\sim F59-F60
 with sigma of 0.04
3. Uiso/Uaniso restraints and constraints
C84 \\sim O16: within 2A with sigma of 0.001 and sigma for terminal atoms of
0.002 within 2A
C81 \\sim C11: within 2A with sigma of 0.001 and sigma for terminal atoms of
0.002 within 2A
C61 \\sim C56 \\sim C57 \\sim C58 \\sim C59 \\sim C60: within 2A with sigma of
0.0001 and sigma for terminal atoms of 0.0002 within 2A
C25 \\sim C24: within 2A with sigma of 0.001 and sigma for terminal atoms of
0.002 within 2A
Uanis(F14) \\sim Ueq, Uanis(F15) \\sim Ueq, Uanis(F52) \\sim Ueq, Uanis(F53)
\\sim Ueq, Uanis(F54) \\sim Ueq, Uanis(F24) \\sim Ueq: with sigma of 0.001 and
sigma for terminal atoms of 0.002
Uanis(F18) \\sim Ueq, Uanis(F23) \\sim Ueq, Uanis(F34) \\sim Ueq: with sigma of
0.001 and sigma for terminal atoms of 0.002
Uanis(F13) \\sim Ueq, Uanis(F16) \\sim Ueq, Uanis(F17) \\sim Ueq, Uanis(F28)
\\sim Ueq, Uanis(F29) \\sim Ueq, Uanis(F30) \\sim Ueq, Uanis(C83) \\sim Ueq:
with sigma of 0.001 and sigma for terminal atoms of 0.002
Uanis(F4) \\sim Ueq, Uanis(F12) \\sim Ueq, Uanis(F22) \\sim Ueq, Uanis(C80)
\\sim Ueq, Uanis(F27) \\sim Ueq, Uanis(F32) \\sim Ueq, Uanis(F42) \\sim Ueq:
with sigma of 0.001 and sigma for terminal atoms of 0.002
Uanis(F1) \\sim Ueq, Uanis(C81) \\sim Ueq, Uanis(F26) \\sim Ueq, Uanis(F31)
\\sim Ueq, Uanis(F55) \\sim Ueq, Uanis(F56) \\sim Ueq, Uanis(F57) \\sim Ueq:
with sigma of 0.001 and sigma for terminal atoms of 0.002
Uanis(C85) \\sim Ueq, Uanis(C86) \\sim Ueq, Uanis(C87) \\sim Ueq, Uanis(C88)
\\sim Ueq, Uanis(C89) \\sim Ueq, Uanis(C90) \\sim Ueq, Uanis(F58) \\sim Ueq,
Uanis(C91) \\sim Ueq, Uanis(F59) \\sim Ueq, Uanis(F60) \\sim Ueq: with sigma of
0.001 and sigma for terminal atoms of 0.002
Uanis(C61) \\sim Ueq, Uanis(C56) \\sim Ueq, Uanis(C57) \\sim Ueq: with sigma of
0.001 and sigma for terminal atoms of 0.002
Uanis(C6) \\sim Ueq: with sigma of 0.001 and sigma for terminal atoms of 0.002
4. Rigid body (RIGU) restrains
 C76, F19, F20, F21, F46, F47, F48
 with sigma for 1-2 distances of 0.001 and sigma for 1-3 distances of 0.001
 F18, F23, F34
 with sigma for 1-2 distances of 0.001 and sigma for 1-3 distances of 0.001
 F13, F16, F17, F28, F29, F30, C83
 with sigma for 1-2 distances of 0.001 and sigma for 1-3 distances of 0.001
 F1, C81, F26, F31, F55, F56, F57
 with sigma for 1-2 distances of 0.001 and sigma for 1-3 distances of 0.001
 F2, F8, F10, C75, F37, F38, F40
 with sigma for 1-2 distances of 0.001 and sigma for 1-3 distances of 0.001
 F4, F12, F22, C80, F27, F32, F42
 with sigma for 1-2 distances of 0.001 and sigma for 1-3 distances of 0.001
 C74, F9, F25, F39, F49, F50, F51
 with sigma for 1-2 distances of 0.001 and sigma for 1-3 distances of 0.001
 F3, F5, F6, C79, F33, F35, F36
 with sigma for 1-2 distances of 0.001 and sigma for 1-3 distances of 0.001
 F7, F11, C77, F41, F43, F44, F45
 with sigma for 1-2 distances of 0.001 and sigma for 1-3 distances of 0.001
 C8, C9, F1, C10, C12, C11, C81, F26, F31, F55, F56, F57, C13
 with sigma for 1-2 distances of 0.001 and sigma for 1-3 distances of 0.001
 C56, C57, C58, C59, C60, C61, F18, C78, F23, F34
 with sigma for 1-2 distances of 0.0001 and sigma for 1-3 distances of 0.0001
 C85, C86, C87, C88, C89, C90, F58, C91, F59, F60
 with sigma for 1-2 distances of 0.0001 and sigma for 1-3 distances of 0.0001
5. Others
 Sof(F2)=Sof(F10)=Sof(F38)=1-FVAR(1)
 Sof(F8)=Sof(F37)=Sof(F40)=FVAR(1)
 Sof(F16)=Sof(F17)=Sof(F28)=1-FVAR(2)
 Sof(F13)=Sof(F29)=Sof(F30)=FVAR(2)
 Sof(F22)=Sof(F32)=Sof(F33)=Sof(F35)=Sof(F36)=Sof(F42)=1-FVAR(3)
 Sof(F3)=Sof(F4)=Sof(F5)=Sof(F6)=Sof(F12)=Sof(F27)=FVAR(3)
 Sof(F43)=Sof(F44)=Sof(F45)=1-FVAR(4)
 Sof(F7)=Sof(F11)=Sof(F41)=FVAR(4)
 Sof(F46)=Sof(F47)=Sof(F48)=1-FVAR(5)
 Sof(F19)=Sof(F20)=Sof(F21)=FVAR(5)
 Sof(F49)=Sof(F50)=Sof(F51)=1-FVAR(6)
 Sof(F9)=Sof(F25)=Sof(F39)=FVAR(6)
 Sof(F14)=Sof(F15)=Sof(F24)=1-FVAR(7)
 Sof(F52)=Sof(F53)=Sof(F54)=FVAR(7)
 Sof(F55)=Sof(F56)=Sof(F57)=1-FVAR(8)
 Sof(F1)=Sof(F26)=Sof(F31)=FVAR(8)
 Sof(C85)=Sof(H85)=Sof(C86)=Sof(H86)=Sof(C87)=Sof(C88)=Sof(H88)=Sof(C89)=
 Sof(H89)=Sof(C90)=Sof(F58)=Sof(C91)=Sof(F59)=Sof(F60)=1-FVAR(9)
 Sof(C56)=Sof(H56)=Sof(C57)=Sof(H57)=Sof(C58)=Sof(C59)=Sof(H59)=Sof(C60)=
 Sof(H60)=Sof(C61)=Sof(F18)=Sof(C78)=Sof(F23)=Sof(F34)=FVAR(9)
6.a Riding coordinates:
 C84(H84A,H84B,H84C)
6.b Rotating group:
 O29(H29A,H29B)
6.c Aromatic/amide H refined with riding coordinates:
 C2(H2), C4(H4), C5(H5), C7(H7), C9(H9), C10(H10), C12(H12), C13(H13),
 C15(H15), C16(H16), C18(H18), C19(H19), C23(H23), C24(H24), C26(H26), C27(H27),
  C30(H30), C31(H31), C33(H33), C34(H34), C37(H37), C38(H38), C40(H40),
 C41(H41), C43(H43), C44(H44), C46(H46), C47(H47), C50(H50), C51(H51), C53(H53),
  C54(H54), C56(H56), C57(H57), C59(H59), C60(H60), C62(H62), C63(H63),
 C65(H65), C66(H66), C85(H85), C86(H86), C88(H88), C89(H89)
6.d Fitted hexagon refined as free rotating group:
 C2(C3,C4,C5,C6,C7), C8(C9,C10,C11,C12,C13), C15(C16,C17,C18,C19,C20), C22(C23,
 C24,C25,C26,C27), C29(C30,C31,C32,C33,C34), C37(C38,C39,C40,C41,C42), C43(C44,
 C45,C46,C47,C48), C49(C50,C51,C52,C53,C54), C56(C57,C58,C59,C60,C61), C62(C63,
 C64,C65,C66,C67), C85(C86,C87,C88,C89,C90)
6.e Idealised Me refined as rotating group:
 C14(H14A,H14B,H14C), C68(H68A,H68B,H68C), C70(H70A,H70B,H70C)
;
_smtbx_masks_void_probe_radius 1.2
_smtbx_masks_void_truncation_radius 1.2
_olex2_submission_special_instructions 'No special instructions were received'
_oxdiff_exptl_absorpt_empirical_details
;
Empirical correction (ABSPACK) includes:
- Absorption correction using spherical harmonics
- Frame scaling
;
_oxdiff_exptl_absorpt_empirical_full_max 1.988
_oxdiff_exptl_absorpt_empirical_full_min 0.654

loop_
_space_group_symop_operation_xyz
'x, y, z'
'-x, y, -z+1/2'
'x+1/2, y+1/2, z'
'-x+1/2, y+1/2, -z+1/2'
'-x, -y, -z'
'x, -y, z-1/2'
'-x+1/2, -y+1/2, -z'
'x+1/2, -y+1/2, z-1/2'

loop_
_atom_site_label
_atom_site_type_symbol
_atom_site_fract_x
_atom_site_fract_y
_atom_site_fract_z
_atom_site_U_iso_or_equiv
_atom_site_adp_type
_atom_site_occupancy
_atom_site_site_symmetry_order
_atom_site_calc_flag
_atom_site_refinement_flags_posn
_atom_site_refinement_flags_adp
_atom_site_refinement_flags_occupancy
_atom_site_disorder_assembly
_atom_site_disorder_group
Eu1 Eu 0.32822(3) 0.72132(3) 0.45177(2) 0.0747(3) Uani 1 1 d . . . . .
Eu2 Eu 0.12263(3) 0.62054(3) 0.37333(2) 0.0903(3) Uani 1 1 d . . . . .
Ti10 Ti 0.37834(7) 0.77745(8) 0.54311(5) 0.0768(6) Uani 1 1 d . . . . .
Ti1 Ti 0.250000 0.750000 0.500000 0.0721(7) Uani 1 2 d S . P . .
Ti92 Ti 0.19011(7) 0.74109(8) 0.40048(5) 0.0752(5) Uani 1 1 d . . . . .
Ti11 Ti 0.34558(8) 0.68468(11) 0.36587(5) 0.0980(7) Uani 1 1 d . . . . .
Ti90 Ti 0.24276(8) 0.64446(9) 0.35552(5) 0.0885(6) Uani 1 1 d . . . . .
O1 O 0.3317(3) 0.6783(3) 0.58493(17) 0.0781(19) Uani 1 1 d . . . . .
O2 O 0.3568(3) 0.7957(3) 0.58447(16) 0.0782(19) Uani 1 1 d . . . . .
O3 O 0.1963(3) 0.6716(3) 0.37413(17) 0.0803(19) Uani 1 1 d . . . . .
O4 O 0.3028(4) 0.7482(4) 0.3317(2) 0.099(2) Uani 1 1 d . . . . .
O5 O 0.3941(3) 0.6954(3) 0.56497(18) 0.090(2) Uani 1 1 d . . . . .
O6 O 0.1948(4) 0.5994(4) 0.3067(2) 0.103(2) Uani 1 1 d . . . . .
O7 O 0.2946(3) 0.6761(3) 0.39069(14) 0.081(2) Uani 1 1 d . . . . .
O8 O 0.3027(3) 0.6355(3) 0.4774(2) 0.087(2) Uani 1 1 d . . . . .
O9 O 0.2341(3) 0.7889(3) 0.38148(19) 0.089(2) Uani 1 1 d . . . . .
O10 O 0.4489(3) 0.7937(4) 0.5770(2) 0.098(2) Uani 1 1 d . . . . .
O11 O 0.2418(3) 0.7360(3) 0.44662(15) 0.0731(18) Uani 1 1 d . . . . .
C1 C 0.3683(5) 0.6625(5) 0.5789(3) 0.078(3) Uani 1 1 d . . . . .
O12 O 0.2542(3) 0.6648(3) 0.50893(18) 0.083(2) Uani 1 1 d . . . . .
O13 O 0.3765(3) 0.8575(3) 0.5243(2) 0.089(2) Uani 1 1 d . . . . .
O14 O 0.2265(3) 0.7124(3) 0.31672(18) 0.086(2) Uani 1 1 d . . . . .
O15 O 0.3191(2) 0.7555(3) 0.50996(17) 0.0750(18) Uani 1 1 d . . . . .
O16 O 0.3847(4) 0.6897(6) 0.3405(3) 0.170(4) Uani 1 1 d . U . . .
O17 O 0.2519(3) 0.5669(3) 0.3814(2) 0.097(2) Uani 1 1 d . . . . .
O18 O 0.3718(3) 0.7405(4) 0.40640(19) 0.096(2) Uani 1 1 d . . . . .
O19 O 0.3839(3) 0.6396(4) 0.4572(2) 0.095(2) Uani 1 1 d . . . . .
O20 O 0.4552(3) 0.8512(5) 0.6268(3) 0.132(3) Uani 1 1 d . . . . .
O21 O 0.1379(3) 0.7689(3) 0.3482(2) 0.088(2) Uani 1 1 d . . . . .
O22 O 0.3809(3) 0.6193(4) 0.3972(2) 0.110(3) Uani 1 1 d . . . . .
O23 O 0.2959(3) 0.6289(3) 0.33304(19) 0.100(2) Uani 1 1 d . . . . .
O24 O 0.3996(3) 0.7541(3) 0.50095(18) 0.085(2) Uani 1 1 d . . . . .
O25 O 0.3054(3) 0.8197(3) 0.4254(2) 0.088(2) Uani 1 1 d . . . . .
C2 C 0.2858(4) 0.4533(5) 0.4047(3) 0.118(4) Uani 1 1 d G . . . .
H2 H 0.305181 0.477258 0.395924 0.142 Uiso 1 1 calc R U . . .
C3 C 0.2426(4) 0.4749(3) 0.4067(3) 0.103(4) Uani 1 1 d G . . . .
C4 C 0.2136(3) 0.4392(5) 0.4199(3) 0.152(6) Uani 1 1 d G . . . .
H4 H 0.184654 0.453627 0.421197 0.183 Uiso 1 1 calc R U . . .
C5 C 0.2277(5) 0.3818(5) 0.4311(4) 0.169(8) Uani 1 1 d G . . . .
H5 H 0.208314 0.357868 0.439950 0.203 Uiso 1 1 calc R U . . .
C6 C 0.2709(5) 0.3602(4) 0.4292(3) 0.154(6) Uani 1 1 d G U . . .
C7 C 0.2999(4) 0.3960(5) 0.4160(3) 0.144(6) Uani 1 1 d G . . . .
H7 H 0.328841 0.381496 0.414677 0.173 Uiso 1 1 calc R U . . .
O26 O 0.1858(4) 0.5533(4) 0.3974(3) 0.132(4) Uani 1 1 d . . . . .
C8 C 0.2717(3) 0.5642(3) 0.5083(2) 0.088(3) Uani 1 1 d G . . . .
C9 C 0.2393(3) 0.5518(4) 0.5269(2) 0.121(3) Uani 1 1 d G . . . .
H9 H 0.219914 0.581435 0.530839 0.145 Uiso 1 1 calc R U . . .
C10 C 0.2360(3) 0.4951(5) 0.5395(3) 0.142(4) Uani 1 1 d G . . . .
H10 H 0.214312 0.486788 0.551951 0.171 Uiso 1 1 calc R U . . .
C11 C 0.2650(4) 0.4508(3) 0.5336(3) 0.153(2) Uani 1 1 d G U . . .
C12 C 0.2974(3) 0.4633(3) 0.5150(3) 0.125(4) Uani 1 1 d G . . . .
H12 H 0.316834 0.433631 0.511077 0.151 Uiso 1 1 calc R U . . .
C13 C 0.3008(3) 0.5200(4) 0.5024(2) 0.116(3) Uani 1 1 d G . . . .
H13 H 0.322438 0.528278 0.489964 0.139 Uiso 1 1 calc R U . . .
C14 C 0.2934(6) 0.6089(7) 0.2952(4) 0.148(6) Uani 1 1 d . . . . .
H14A H 0.271687 0.633770 0.275573 0.222 Uiso 1 1 calc R U . . .
H14B H 0.281598 0.569305 0.291233 0.222 Uiso 1 1 calc R U . . .
H14C H 0.325236 0.610483 0.293668 0.222 Uiso 1 1 calc R U . . .
C15 C 0.4057(4) 0.9390(4) 0.4820(3) 0.123(5) Uani 1 1 d G . . . .
H15 H 0.404608 0.899776 0.474861 0.148 Uiso 1 1 calc R U . . .
C16 C 0.4182(4) 0.9818(6) 0.4605(3) 0.160(7) Uani 1 1 d G . . . .
H16 H 0.425435 0.971187 0.438861 0.192 Uiso 1 1 calc R U . . .
C17 C 0.4198(5) 1.0404(5) 0.4712(4) 0.168(8) Uani 1 1 d G . . . .
C18 C 0.4089(6) 1.0563(3) 0.5035(4) 0.222(11) Uani 1 1 d G . . . .
H18 H 0.409937 1.095523 0.510641 0.266 Uiso 1 1 calc R U . . .
C19 C 0.3964(5) 1.0135(4) 0.5250(3) 0.207(11) Uani 1 1 d G . . . .
H19 H 0.389110 1.024114 0.546641 0.248 Uiso 1 1 calc R U . . .
C20 C 0.3948(4) 0.9549(4) 0.5143(3) 0.109(4) Uani 1 1 d G . . . .
C21 C 0.2233(7) 0.5382(6) 0.3939(3) 0.105(4) Uani 1 1 d . . . . .
C22 C 0.3876(4) 0.6012(3) 0.5883(2) 0.092(4) Uani 1 1 d G . . . .
C23 C 0.3627(3) 0.5628(4) 0.6038(2) 0.099(4) Uani 1 1 d G . . . .
H23 H 0.334820 0.575355 0.607868 0.119 Uiso 1 1 calc R U . . .
C24 C 0.3793(4) 0.5057(4) 0.6132(3) 0.148(5) Uani 1 1 d G U . . .
H24 H 0.362653 0.480080 0.623573 0.178 Uiso 1 1 calc R U . . .
C25 C 0.4209(4) 0.4870(3) 0.6071(3) 0.148(5) Uani 1 1 d G U . . .
C26 C 0.4459(3) 0.5253(5) 0.5917(3) 0.131(5) Uani 1 1 d G . . . .
H26 H 0.473700 0.512779 0.587594 0.157 Uiso 1 1 calc R U . . .
C27 C 0.4292(3) 0.5824(4) 0.5822(2) 0.113(4) Uani 1 1 d G . . . .
H27 H 0.445868 0.608054 0.571888 0.135 Uiso 1 1 calc R U . . .
C28 C 0.2568(6) 0.7484(6) 0.3125(3) 0.089(4) Uani 1 1 d . . . . .
C29 C 0.2354(5) 0.9900(4) 0.3357(3) 0.147(7) Uani 1 1 d G . . . .
C30 C 0.2792(5) 0.9828(4) 0.3666(4) 0.165(7) Uani 1 1 d G . . . .
H30 H 0.301267 1.013614 0.374212 0.198 Uiso 1 1 calc R U . . .
C31 C 0.2899(3) 0.9294(5) 0.3860(2) 0.124(5) Uani 1 1 d G . . . .
H31 H 0.319187 0.924579 0.406698 0.149 Uiso 1 1 calc R U . . .
C32 C 0.2569(4) 0.8833(3) 0.3746(2) 0.081(3) Uani 1 1 d G . . . .
C33 C 0.2132(3) 0.8906(4) 0.3437(3) 0.107(4) Uani 1 1 d G . . . .
H33 H 0.191097 0.859715 0.336074 0.128 Uiso 1 1 calc R U . . .
C34 C 0.2024(4) 0.9439(6) 0.3243(2) 0.143(6) Uani 1 1 d G . . . .
H34 H 0.173176 0.948750 0.303588 0.172 Uiso 1 1 calc R U . . .
C35 C 0.2764(5) 0.6264(6) 0.4972(3) 0.086(3) Uani 1 1 d . . . . .
C36 C 0.4761(6) 0.8193(6) 0.6092(3) 0.099(4) Uani 1 1 d . . . . .
C37 C 0.5990(4) 0.7614(4) 0.6211(3) 0.135(5) Uani 1 1 d G . . . .
H37 H 0.613099 0.733979 0.609725 0.161 Uiso 1 1 calc R U . . .
C38 C 0.5488(4) 0.7686(4) 0.6071(2) 0.115(4) Uani 1 1 d G . . . .
H38 H 0.529268 0.745937 0.586464 0.137 Uiso 1 1 calc R U . . .
C39 C 0.5277(3) 0.8096(4) 0.6241(3) 0.096(4) Uani 1 1 d G . . . .
C40 C 0.5569(5) 0.8435(4) 0.6550(3) 0.132(5) Uani 1 1 d G . . . .
H40 H 0.542785 0.870906 0.666375 0.158 Uiso 1 1 calc R U . . .
C41 C 0.6071(4) 0.8363(5) 0.6690(2) 0.136(6) Uani 1 1 d G . . . .
H41 H 0.626616 0.858949 0.689636 0.163 Uiso 1 1 calc R U . . .
C42 C 0.6282(3) 0.7953(6) 0.6520(3) 0.140(6) Uani 1 1 d G . . . .
C43 C 0.4298(4) 0.4511(5) 0.4291(3) 0.154(6) Uani 1 1 d G . . . .
H43 H 0.433388 0.424775 0.411084 0.185 Uiso 1 1 calc R U . . .
C44 C 0.4150(4) 0.5084(5) 0.4181(2) 0.131(5) Uani 1 1 d G . . . .
H44 H 0.408779 0.520392 0.392700 0.157 Uiso 1 1 calc R U . . .
C45 C 0.4096(3) 0.5477(4) 0.4450(3) 0.099(4) Uani 1 1 d G . . . .
C46 C 0.4189(4) 0.5297(4) 0.4829(2) 0.118(4) Uani 1 1 d G . . . .
H46 H 0.415253 0.555958 0.500945 0.142 Uiso 1 1 calc R U . . .
C47 C 0.4336(4) 0.4724(5) 0.4939(3) 0.136(5) Uani 1 1 d G . . . .
H47 H 0.439862 0.460342 0.519330 0.163 Uiso 1 1 calc R U . . .
C48 C 0.4391(4) 0.4331(3) 0.4670(4) 0.134(5) Uani 1 1 d G . . . .
C49 C 0.2367(4) 0.7938(4) 0.2816(2) 0.095(4) Uani 1 1 d G . . . .
C50 C 0.2677(3) 0.8371(5) 0.2773(3) 0.122(5) Uani 1 1 d G . . . .
H50 H 0.300210 0.837530 0.293564 0.146 Uiso 1 1 calc R U . . .
C51 C 0.2500(5) 0.8797(4) 0.2488(3) 0.154(7) Uani 1 1 d G . . . .
H51 H 0.270709 0.908623 0.245902 0.185 Uiso 1 1 calc R U . . .
C52 C 0.2014(5) 0.8790(5) 0.2245(3) 0.150(6) Uani 1 1 d G . . . .
C53 C 0.1704(3) 0.8357(6) 0.2287(3) 0.146(6) Uani 1 1 d G . . . .
H53 H 0.137893 0.835265 0.212498 0.176 Uiso 1 1 calc R U . . .
C54 C 0.1881(4) 0.7931(5) 0.2573(3) 0.123(5) Uani 1 1 d G . . . .
H54 H 0.167393 0.764171 0.260160 0.147 Uiso 1 1 calc R U . . .
O27 O 0.0935(3) 0.6899(4) 0.3234(2) 0.108(3) Uani 1 1 d . . . . .
C55 C 0.1076(5) 0.7414(8) 0.3226(4) 0.101(4) Uani 1 1 d . . . . .
C56 C 0.1628(10) 0.5402(12) 0.2363(8) 0.1415(7) Uani 0.445(9) 1 d G U P A 1
H56 H 0.188771 0.565745 0.240254 0.170 Uiso 0.445(9) 1 calc R U P A 1
C57 C 0.1478(10) 0.5037(13) 0.2040(7) 0.1415(7) Uani 0.445(9) 1 d G U P A 1
H57 H 0.163742 0.504722 0.186410 0.170 Uiso 0.445(9) 1 calc R U P A 1
C58 C 0.1089(10) 0.4655(11) 0.1981(6) 0.1415(7) Uani 0.445(9) 1 d DG U P A 1
C59 C 0.0851(8) 0.4639(11) 0.2244(8) 0.1415(7) Uani 0.445(9) 1 d G U P A 1
H59 H 0.059108 0.438418 0.220429 0.170 Uiso 0.445(9) 1 calc R U P A 1
C60 C 0.1001(10) 0.5005(12) 0.2567(6) 0.1415(7) Uani 0.445(9) 1 d G U P A 1
H60 H 0.084136 0.499441 0.274272 0.170 Uiso 0.445(9) 1 calc R U P A 1
C61 C 0.1389(11) 0.5386(11) 0.2626(6) 0.1415(7) Uani 0.445(9) 1 d DG U P A 1
C62 C 0.0588(4) 0.7423(4) 0.2501(3) 0.128(5) Uani 1 1 d G . . . .
H62 H 0.057406 0.701509 0.250482 0.154 Uiso 1 1 calc R U . . .
C63 C 0.0374(4) 0.7724(6) 0.21540(18) 0.157(7) Uani 1 1 d G . . . .
H63 H 0.021672 0.751818 0.192573 0.188 Uiso 1 1 calc R U . . .
C64 C 0.0395(4) 0.8333(6) 0.2148(2) 0.133(6) Uani 1 1 d G . . . .
C65 C 0.0630(4) 0.8641(4) 0.2489(3) 0.136(5) Uani 1 1 d G . . . .
H65 H 0.064354 0.904810 0.248534 0.163 Uiso 1 1 calc R U . . .
C66 C 0.0844(3) 0.8339(4) 0.2836(2) 0.113(4) Uani 1 1 d G . . . .
H66 H 0.100088 0.854501 0.306443 0.136 Uiso 1 1 calc R U . . .
C67 C 0.0823(3) 0.7730(4) 0.28420(18) 0.098(4) Uani 1 1 d G . . . .
F1 F 0.2530(7) 0.3895(8) 0.5803(5) 0.156(3) Uani 0.564(8) 1 d D U P B 1
C68 C 0.3993(7) 0.7902(7) 0.4037(5) 0.154(6) Uani 1 1 d . . . . .
H68A H 0.378089 0.819039 0.387228 0.231 Uiso 1 1 calc R U . . .
H68B H 0.423215 0.778612 0.392964 0.231 Uiso 1 1 calc R U . . .
H68C H 0.415377 0.806457 0.429066 0.231 Uiso 1 1 calc R U . . .
C69 C 0.3912(5) 0.6062(6) 0.4331(4) 0.102(4) Uani 1 1 d . . . . .
C70 C 0.4483(6) 0.7517(9) 0.5014(4) 0.158(7) Uani 1 1 d . . . . .
H70A H 0.450179 0.723333 0.482829 0.237 Uiso 1 1 calc R U . . .
H70B H 0.469938 0.740593 0.526836 0.237 Uiso 1 1 calc R U . . .
H70C H 0.457429 0.789578 0.494963 0.237 Uiso 1 1 calc R U . . .
F2 F 0.697(2) 0.7346(14) 0.6532(16) 0.198(12) Uani 0.41(6) 1 d D . P C 2
O28 O 0.3828(5) 0.9231(4) 0.5693(3) 0.148(4) Uani 1 1 d . . . . .
C71 C 0.1548(6) 0.5771(6) 0.2985(3) 0.103(4) Uani 1 1 d D . . . .
C72 C 0.3826(5) 0.9082(7) 0.5375(4) 0.105(4) Uani 1 1 d . . . . .
C73 C 0.2679(5) 0.8272(5) 0.3965(3) 0.079(3) Uani 1 1 d . . . . .
F3 F 0.211(2) 0.967(2) 0.1930(19) 0.222(12) Uani 0.438(9) 1 d D . P D 1
F4 F 0.1942(9) 1.0833(11) 0.3288(7) 0.175(4) Uani 0.438(9) 1 d D U P D 1
C74 C 0.4507(9) 0.3668(8) 0.4761(7) 0.182(6) Uani 1 1 d D . . . .
O29 O 0.0691(4) 0.5332(5) 0.3521(3) 0.173(5) Uani 1 1 d . . . . .
H29A H 0.052780 0.511960 0.366943 0.259 Uiso 1 1 d R U . . .
H29B H 0.059355 0.512930 0.327272 0.259 Uiso 1 1 d R U . . .
F5 F 0.166(2) 0.907(2) 0.1577(7) 0.226(14) Uani 0.438(9) 1 d D . P D 1
F6 F 0.1549(17) 0.9705(14) 0.1959(12) 0.226(11) Uani 0.438(9) 1 d D . P D 1
F7 F 0.038(4) 0.847(3) 0.154(2) 0.178(14) Uani 0.203(18) 1 d D . P E 1
F8 F 0.7073(11) 0.8074(16) 0.6423(9) 0.176(8) Uani 0.59(6) 1 d D . P C 1
F9 F 0.4807(8) 0.3603(8) 0.5167(6) 0.155(6) Uani 0.56(2) 1 d D . P F 1
F10 F 0.7179(14) 0.805(2) 0.6980(9) 0.179(11) Uani 0.41(6) 1 d D . P C 2
F11 F -0.023(2) 0.900(3) 0.1653(12) 0.161(10) Uani 0.203(18) 1 d D . P E 1
C75 C 0.6838(6) 0.7871(8) 0.6646(5) 0.163(5) Uani 1 1 d D . . . .
C76 C 0.4446(13) 0.4233(13) 0.6169(9) 0.224(8) Uani 1 1 d D . . . .
F12 F 0.2658(7) 1.0731(12) 0.3191(8) 0.180(4) Uani 0.438(9) 1 d D U P D 1
F13 F 0.3901(10) 1.1074(13) 0.4214(9) 0.198(4) Uani 0.474(12) 1 d D U P G 1
F14 F 0.3093(12) 0.2761(12) 0.4179(8) 0.191(12) Uani 0.44(2) 1 d D U P H 2
F15 F 0.3207(9) 0.3006(13) 0.4777(7) 0.193(13) Uani 0.44(2) 1 d D U P H 2
F16 F 0.4773(10) 1.0874(13) 0.4509(8) 0.198(4) Uani 0.526(12) 1 d . U P G 2
F17 F 0.4176(11) 1.1372(11) 0.4550(8) 0.201(5) Uani 0.526(12) 1 d . U P G 2
F18 F 0.0353(7) 0.4429(10) 0.1425(6) 0.154(3) Uani 0.445(9) 1 d D U P A 1
C77 C 0.0142(6) 0.8604(8) 0.1778(4) 0.170(5) Uani 1 1 d D . . . .
F19 F 0.4707(15) 0.4222(14) 0.6499(7) 0.228(10) Uani 0.49(3) 1 d D . P I 1
C78 C 0.0813(8) 0.4264(11) 0.1540(7) 0.149(2) Uani 0.445(9) 1 d D . P A 1
C79 C 0.1812(7) 0.9237(9) 0.1950(6) 0.195(6) Uani 1 1 d D . . . .
F20 F 0.4022(12) 0.396(2) 0.6159(15) 0.275(14) Uani 0.49(3) 1 d D . P I 1
F21 F 0.4686(15) 0.4064(16) 0.5938(9) 0.237(14) Uani 0.49(3) 1 d D . P I 1
F22 F 0.1726(6) 1.0487(9) 0.2924(6) 0.182(4) Uani 0.562(9) 1 d D U P D 2
F23 F 0.1027(8) 0.4508(10) 0.1319(6) 0.150(3) Uani 0.445(9) 1 d D U P A 1
C80 C 0.2204(6) 1.0522(9) 0.3140(5) 0.178(3) Uani 1 1 d D U . . .
F24 F 0.2487(8) 0.2705(13) 0.4472(10) 0.204(14) Uani 0.44(2) 1 d D U P H 2
C81 C 0.2643(7) 0.3836(9) 0.5517(6) 0.153(2) Uani 1 1 d D U . . .
F25 F 0.4257(11) 0.3318(12) 0.4681(10) 0.241(12) Uani 0.56(2) 1 d D . P F 1
C82 C 0.2877(7) 0.2916(9) 0.4416(6) 0.185(8) Uani 1 1 d D . . . .
F26 F 0.2970(6) 0.3555(8) 0.5447(5) 0.157(3) Uani 0.564(8) 1 d D U P B 1
F27 F 0.2069(10) 1.0388(11) 0.2768(5) 0.178(4) Uani 0.438(9) 1 d D U P D 1
F28 F 0.4070(9) 1.0794(11) 0.4077(7) 0.197(4) Uani 0.526(12) 1 d . U P G 2
F29 F 0.4598(12) 1.1266(13) 0.4689(8) 0.199(5) Uani 0.474(12) 1 d . U P G 1
F30 F 0.4642(10) 1.0549(13) 0.4269(9) 0.200(5) Uani 0.474(12) 1 d . U P G 1
C83 C 0.4363(10) 1.0918(13) 0.4411(9) 0.198(4) Uani 1 1 d D U . . .
F31 F 0.2186(6) 0.3697(8) 0.5243(5) 0.156(3) Uani 0.564(8) 1 d D U P B 1
F32 F 0.2306(8) 1.0948(8) 0.3392(5) 0.174(4) Uani 0.562(9) 1 d D U P D 2
F33 F 0.2150(12) 0.9475(15) 0.1836(13) 0.225(12) Uani 0.562(9) 1 d D . P D 2
F34 F 0.0955(8) 0.3774(9) 0.1735(6) 0.154(3) Uani 0.445(9) 1 d D U P A 1
F35 F 0.1489(14) 0.8979(18) 0.1634(6) 0.226(10) Uani 0.562(9) 1 d D . P D 2
F36 F 0.1506(14) 0.9560(13) 0.2075(9) 0.252(11) Uani 0.562(9) 1 d D . P D 2
F37 F 0.6961(11) 0.7287(9) 0.6701(12) 0.186(8) Uani 0.59(6) 1 d D . P C 1
F38 F 0.6901(16) 0.831(2) 0.6418(12) 0.173(10) Uani 0.41(6) 1 d D . P C 2
F39 F 0.4905(12) 0.3558(11) 0.4599(9) 0.237(11) Uani 0.56(2) 1 d D . P F 1
F40 F 0.6978(13) 0.8100(17) 0.7020(6) 0.201(9) Uani 0.59(6) 1 d D . P C 1
F41 F 0.033(2) 0.9154(16) 0.1766(14) 0.174(9) Uani 0.203(18) 1 d D . P E 1
O30 O 0.1304(4) 0.5777(5) 0.3182(3) 0.139(4) Uani 1 1 d . . . . .
F42 F 0.2446(8) 1.0540(9) 0.2908(6) 0.177(4) Uani 0.562(9) 1 d D U P D 2
C84 C 0.4151(7) 0.6885(9) 0.3209(5) 0.176(4) Uani 1 1 d . U . . .
H84A H 0.397902 0.708282 0.296896 0.264 Uiso 1 1 d R U . . .
H84B H 0.421913 0.648887 0.315551 0.264 Uiso 1 1 d R U . . .
H84C H 0.445033 0.708612 0.334301 0.264 Uiso 1 1 d R U . . .
F43 F 0.0442(9) 0.8772(11) 0.1592(7) 0.223(8) Uani 0.797(18) 1 d D . P E 2
F44 F -0.0222(5) 0.8280(7) 0.1515(3) 0.199(6) Uani 0.797(18) 1 d D . P E 2
F45 F -0.0087(8) 0.9106(8) 0.1826(4) 0.208(7) Uani 0.797(18) 1 d D . P E 2
F46 F 0.4871(10) 0.4207(15) 0.6265(13) 0.250(12) Uani 0.51(3) 1 d D . P I 2
F47 F 0.4266(18) 0.4030(14) 0.6441(11) 0.235(13) Uani 0.51(3) 1 d D . P I 2
F48 F 0.4209(16) 0.3911(14) 0.5845(9) 0.262(13) Uani 0.51(3) 1 d D . P I 2
F49 F 0.4254(17) 0.3547(12) 0.5042(12) 0.244(12) Uani 0.44(2) 1 d D . P F 2
F50 F 0.4409(17) 0.3310(13) 0.4567(9) 0.189(11) Uani 0.44(2) 1 d D . P F 2
F51 F 0.5000(14) 0.3797(16) 0.5044(15) 0.270(16) Uani 0.44(2) 1 d D . P F 2
F52 F 0.2535(9) 0.2648(11) 0.4119(6) 0.214(12) Uani 0.56(2) 1 d D U P H 1
F53 F 0.3337(8) 0.2878(11) 0.4425(9) 0.207(11) Uani 0.56(2) 1 d D U P H 1
F54 F 0.2775(10) 0.2790(11) 0.4725(6) 0.206(11) Uani 0.56(2) 1 d D U P H 1
F55 F 0.2965(8) 0.3856(9) 0.5841(6) 0.155(3) Uani 0.436(8) 1 d D U P B 2
F56 F 0.2554(9) 0.3530(10) 0.5228(5) 0.155(3) Uani 0.436(8) 1 d D U P B 2
F57 F 0.2188(8) 0.3834(10) 0.5566(8) 0.155(3) Uani 0.436(8) 1 d D U P B 2
C85 C 0.1658(7) 0.5261(12) 0.2410(7) 0.157(4) Uani 0.555(9) 1 d G U P A 2
H85 H 0.198913 0.534303 0.251258 0.188 Uiso 0.555(9) 1 calc R U P A 2
C86 C 0.1464(9) 0.4953(12) 0.2064(7) 0.160(4) Uani 0.555(9) 1 d G U P A 2
H86 H 0.166540 0.482811 0.193473 0.192 Uiso 0.555(9) 1 calc R U P A 2
C87 C 0.0969(10) 0.4830(10) 0.1911(5) 0.163(4) Uani 0.555(9) 1 d DG U P A 2
C88 C 0.0667(7) 0.5016(11) 0.2104(7) 0.160(4) Uani 0.555(9) 1 d G U P A 2
H88 H 0.033590 0.493383 0.200162 0.192 Uiso 0.555(9) 1 calc R U P A 2
C89 C 0.0861(9) 0.5324(11) 0.2450(6) 0.158(4) Uani 0.555(9) 1 d G U P A 2
H89 H 0.065961 0.544875 0.257948 0.189 Uiso 0.555(9) 1 calc R U P A 2
C90 C 0.1356(10) 0.5447(10) 0.2603(5) 0.155(4) Uani 0.555(9) 1 d DG U P A 2
F58 F 0.0590(7) 0.4723(8) 0.1295(5) 0.173(4) Uani 0.555(9) 1 d D U P A 2
C91 C 0.0816(9) 0.4296(10) 0.1533(7) 0.168(4) Uani 0.555(9) 1 d D U P A 2
F59 F 0.1219(6) 0.4110(9) 0.1499(6) 0.172(4) Uani 0.555(9) 1 d D U P A 2
F60 F 0.0516(7) 0.3949(8) 0.1623(6) 0.168(4) Uani 0.555(9) 1 d D U P A 2

loop_
_atom_site_aniso_label
_atom_site_aniso_U_11
_atom_site_aniso_U_22
_atom_site_aniso_U_33
_atom_site_aniso_U_23
_atom_site_aniso_U_13
_atom_site_aniso_U_12
Eu1 0.1137(6) 0.0660(5) 0.0507(3) -0.0015(3) 0.0371(3) 0.0018(4)
Eu2 0.1377(7) 0.0751(5) 0.0697(4) -0.0172(3) 0.0513(4) -0.0197(4)
Ti10 0.1062(14) 0.0734(13) 0.0538(9) -0.0036(9) 0.0324(10) -0.0009(10)
Ti1 0.107(2) 0.0611(16) 0.0527(13) -0.0020(12) 0.0338(13) 0.0007(14)
Ti92 0.1151(15) 0.0628(12) 0.0494(9) -0.0003(8) 0.0315(9) -0.0031(11)
Ti11 0.1362(18) 0.1035(17) 0.0654(11) -0.0032(11) 0.0496(12) 0.0001(14)
Ti90 0.1411(17) 0.0786(14) 0.0582(10) -0.0071(10) 0.0510(11) -0.0071(13)
O1 0.107(6) 0.063(5) 0.064(4) -0.006(3) 0.030(4) 0.000(4)
O2 0.125(5) 0.055(4) 0.049(3) -0.006(3) 0.025(3) -0.001(4)
O3 0.122(5) 0.066(5) 0.056(3) -0.010(3) 0.036(3) -0.014(4)
O4 0.133(7) 0.105(7) 0.064(4) 0.003(4) 0.042(5) -0.019(6)
O5 0.126(6) 0.076(5) 0.060(4) -0.006(4) 0.025(4) 0.004(5)
O6 0.142(7) 0.107(7) 0.070(5) -0.018(4) 0.050(5) -0.016(6)
O7 0.142(6) 0.070(5) 0.034(3) -0.019(3) 0.034(3) -0.008(4)
O8 0.131(6) 0.063(5) 0.082(5) 0.003(4) 0.058(5) 0.008(4)
O9 0.148(7) 0.062(5) 0.066(4) 0.006(4) 0.052(4) -0.014(5)
O10 0.107(5) 0.109(6) 0.077(5) -0.023(5) 0.033(4) -0.007(5)
O11 0.122(5) 0.057(4) 0.046(3) -0.005(3) 0.037(3) 0.002(4)
C1 0.097(9) 0.065(8) 0.060(6) 0.001(6) 0.014(6) 0.000(7)
O12 0.144(6) 0.059(5) 0.061(4) -0.003(3) 0.054(4) 0.010(4)
O13 0.141(6) 0.059(5) 0.075(4) -0.012(4) 0.048(4) -0.017(5)
O14 0.130(6) 0.078(5) 0.058(4) -0.006(4) 0.045(4) -0.019(5)
O15 0.104(5) 0.064(4) 0.056(3) -0.005(3) 0.026(3) -0.009(4)
O16 0.200(9) 0.223(11) 0.124(6) -0.003(7) 0.103(6) 0.007(8)
O17 0.156(7) 0.069(5) 0.081(5) -0.004(4) 0.061(5) 0.012(5)
O18 0.145(7) 0.088(6) 0.070(4) -0.002(4) 0.056(4) 0.001(5)
O19 0.130(6) 0.088(6) 0.066(4) -0.006(4) 0.035(4) 0.016(5)
O20 0.136(7) 0.135(8) 0.130(7) -0.066(7) 0.052(6) -0.035(6)
O21 0.131(6) 0.069(5) 0.053(4) -0.003(4) 0.017(4) -0.007(4)
O22 0.153(7) 0.113(7) 0.075(5) -0.003(5) 0.055(5) 0.020(5)
O23 0.151(7) 0.097(6) 0.064(4) -0.012(4) 0.056(4) -0.003(5)
O24 0.107(6) 0.078(5) 0.072(4) -0.002(4) 0.035(4) 0.009(4)
O25 0.134(6) 0.077(5) 0.063(4) 0.017(4) 0.048(5) -0.002(5)
C2 0.164(13) 0.092(11) 0.128(11) -0.009(8) 0.089(10) 0.009(9)
C3 0.175(13) 0.056(8) 0.093(8) 0.005(6) 0.067(8) -0.001(9)
C4 0.184(15) 0.131(15) 0.156(14) 0.035(12) 0.079(12) -0.014(12)
C5 0.210(18) 0.084(11) 0.219(19) 0.081(12) 0.083(15) -0.003(11)
C6 0.154(6) 0.154(6) 0.154(6) 0.0002(10) 0.056(2) -0.0001(10)
C7 0.161(14) 0.097(12) 0.184(15) -0.020(11) 0.073(12) 0.048(11)
O26 0.147(8) 0.111(8) 0.169(9) 0.027(6) 0.092(8) 0.005(6)
C8 0.131(8) 0.066(5) 0.069(6) 0.000(5) 0.039(5) 0.009(5)
C9 0.151(9) 0.128(5) 0.096(8) 0.004(7) 0.059(7) -0.010(7)
C10 0.187(11) 0.136(6) 0.133(11) 0.021(7) 0.093(9) -0.004(7)
C11 0.155(3) 0.151(3) 0.153(3) 0.0013(13) 0.0553(16) 0.0005(13)
C12 0.172(9) 0.075(5) 0.135(9) -0.012(6) 0.061(8) 0.022(6)
C13 0.161(10) 0.080(5) 0.106(8) -0.011(6) 0.049(7) 0.025(6)
C14 0.207(16) 0.150(15) 0.110(10) -0.049(10) 0.083(11) -0.018(12)
C15 0.186(14) 0.096(10) 0.100(9) 0.000(8) 0.067(9) -0.035(9)
C16 0.223(17) 0.171(18) 0.113(11) 0.031(12) 0.094(12) -0.057(15)
C17 0.26(2) 0.107(14) 0.131(14) 0.019(11) 0.059(14) -0.048(14)
C18 0.36(3) 0.106(15) 0.22(2) 0.044(16) 0.13(2) -0.060(17)
C19 0.44(3) 0.065(10) 0.203(18) -0.003(11) 0.22(2) -0.026(15)
C20 0.152(11) 0.083(10) 0.092(8) 0.021(7) 0.043(8) -0.005(8)
C21 0.168(14) 0.083(10) 0.069(7) 0.013(6) 0.050(9) -0.004(10)
C22 0.138(11) 0.072(8) 0.052(6) -0.008(6) 0.017(6) 0.014(8)
C23 0.143(11) 0.069(8) 0.090(8) 0.004(7) 0.047(8) -0.003(8)
C24 0.263(15) 0.078(8) 0.109(7) 0.008(6) 0.075(8) 0.013(9)
C25 0.263(15) 0.078(8) 0.109(7) 0.008(6) 0.075(8) 0.013(9)
C26 0.161(13) 0.110(12) 0.108(10) -0.011(9) 0.031(9) 0.051(11)
C27 0.173(13) 0.091(10) 0.074(7) 0.004(7) 0.045(8) 0.044(9)
C28 0.152(12) 0.082(9) 0.055(7) -0.009(6) 0.064(8) -0.013(9)
C29 0.26(2) 0.090(12) 0.106(11) 0.013(10) 0.080(13) 0.015(13)
C30 0.28(2) 0.092(13) 0.145(14) 0.013(11) 0.102(16) -0.027(14)
C31 0.186(14) 0.102(11) 0.088(8) 0.015(8) 0.053(9) -0.021(11)
C32 0.119(9) 0.069(8) 0.076(7) 0.008(6) 0.061(7) -0.007(7)
C33 0.143(12) 0.099(11) 0.075(8) 0.018(7) 0.035(8) -0.015(9)
C34 0.207(17) 0.126(14) 0.099(10) 0.049(11) 0.057(11) 0.062(13)
C35 0.113(9) 0.086(9) 0.055(6) 0.006(6) 0.026(6) -0.011(7)
C36 0.145(12) 0.094(10) 0.059(7) -0.005(7) 0.038(8) -0.033(9)
C37 0.111(12) 0.125(13) 0.139(13) -0.015(11) 0.009(10) -0.007(10)
C38 0.139(13) 0.089(10) 0.099(9) -0.019(8) 0.022(9) -0.013(9)
C39 0.106(10) 0.085(9) 0.079(8) 0.001(7) 0.013(7) -0.037(8)
C40 0.145(13) 0.155(15) 0.089(9) -0.020(10) 0.034(9) -0.061(12)
C41 0.168(17) 0.118(14) 0.097(10) 0.002(9) 0.018(11) -0.040(12)
C42 0.138(14) 0.150(16) 0.103(11) 0.001(10) 0.010(10) -0.042(12)
C43 0.171(15) 0.145(17) 0.137(14) -0.032(12) 0.044(12) 0.040(12)
C44 0.158(13) 0.129(13) 0.093(9) -0.040(9) 0.031(8) 0.039(11)
C45 0.119(9) 0.091(10) 0.089(8) -0.008(8) 0.039(7) 0.004(8)
C46 0.180(13) 0.067(9) 0.108(10) -0.006(8) 0.053(9) 0.013(9)
C47 0.169(14) 0.115(13) 0.096(9) -0.010(10) 0.015(9) 0.020(11)
C48 0.150(13) 0.084(11) 0.164(15) -0.023(11) 0.052(12) 0.016(9)
C49 0.152(12) 0.080(9) 0.066(7) 0.008(6) 0.057(8) -0.010(8)
C50 0.157(12) 0.133(13) 0.068(8) 0.016(8) 0.033(8) -0.002(11)
C51 0.22(2) 0.128(14) 0.110(12) 0.036(11) 0.061(13) 0.003(13)
C52 0.22(2) 0.138(16) 0.086(10) 0.025(10) 0.053(12) 0.000(14)
C53 0.182(16) 0.152(16) 0.111(11) 0.042(11) 0.059(11) 0.040(13)
C54 0.143(13) 0.134(14) 0.084(9) 0.019(9) 0.033(9) -0.015(10)
O27 0.125(7) 0.098(7) 0.084(5) 0.011(5) 0.019(4) -0.024(6)
C55 0.119(11) 0.114(12) 0.071(8) -0.012(9) 0.036(8) 0.003(10)
C56 0.1417(8) 0.1416(8) 0.1413(8) -0.0001(5) 0.0511(5) 0.0000(5)
C57 0.1417(8) 0.1416(8) 0.1413(8) -0.0001(5) 0.0511(5) 0.0000(5)
C58 0.1417(8) 0.1417(8) 0.1413(8) -0.0001(5) 0.0511(5) 0.0000(5)
C59 0.1417(8) 0.1416(8) 0.1413(8) -0.0001(5) 0.0511(5) 0.0000(5)
C60 0.1417(8) 0.1416(8) 0.1413(8) -0.0001(5) 0.0511(5) 0.0000(5)
C61 0.1417(8) 0.1416(8) 0.1413(8) -0.0001(5) 0.0511(5) 0.0000(5)
C62 0.140(12) 0.129(12) 0.076(9) -0.028(9) -0.009(8) 0.024(10)
C63 0.154(14) 0.24(2) 0.052(8) -0.010(11) 0.011(8) 0.033(14)
C64 0.163(14) 0.142(15) 0.076(10) 0.025(10) 0.022(9) 0.010(12)
C65 0.155(13) 0.135(14) 0.108(11) 0.020(11) 0.034(10) 0.045(11)
C66 0.131(10) 0.141(14) 0.058(7) 0.021(8) 0.022(7) 0.008(10)
C67 0.122(10) 0.101(10) 0.064(7) 0.010(7) 0.024(7) 0.013(8)
F1 0.158(4) 0.156(4) 0.155(3) 0.0027(17) 0.057(2) -0.0015(19)
C68 0.207(17) 0.125(13) 0.159(14) 0.039(11) 0.099(13) -0.040(12)
C69 0.142(11) 0.075(9) 0.099(10) 0.003(8) 0.055(8) 0.006(8)
C70 0.124(13) 0.25(2) 0.088(9) -0.023(11) 0.028(9) 0.009(13)
F2 0.23(3) 0.227(12) 0.15(2) 0.052(12) 0.08(2) -0.003(15)
O28 0.282(13) 0.075(6) 0.137(8) -0.015(6) 0.134(9) -0.034(7)
C71 0.143(12) 0.102(11) 0.067(7) -0.034(7) 0.040(8) -0.049(9)
C72 0.155(12) 0.093(11) 0.089(8) 0.010(8) 0.071(8) -0.005(9)
C73 0.133(10) 0.068(8) 0.054(6) 0.012(6) 0.054(7) -0.008(8)
F3 0.328(18) 0.180(17) 0.20(3) 0.052(15) 0.143(19) 0.014(14)
F4 0.176(5) 0.174(5) 0.175(5) 0.001(2) 0.062(3) 0.000(2)
C74 0.244(13) 0.057(8) 0.225(11) -0.004(8) 0.061(9) 0.048(9)
O29 0.225(11) 0.172(11) 0.127(8) -0.061(8) 0.072(8) -0.073(9)
F5 0.38(4) 0.168(18) 0.140(10) 0.095(11) 0.109(13) 0.00(2)
F6 0.35(2) 0.181(16) 0.20(2) 0.128(16) 0.17(2) 0.065(16)
F7 0.26(4) 0.194(19) 0.08(2) 0.07(2) 0.07(3) 0.07(2)
F8 0.098(16) 0.202(18) 0.233(14) 0.069(14) 0.063(13) 0.024(12)
F9 0.183(14) 0.061(11) 0.227(11) 0.036(9) 0.081(9) 0.041(10)
F10 0.072(17) 0.27(2) 0.168(9) 0.021(12) 0.009(10) -0.008(19)
F11 0.231(16) 0.20(2) 0.04(2) 0.019(19) 0.028(16) 0.042(13)
C75 0.082(10) 0.221(11) 0.161(8) 0.036(8) 0.014(7) -0.025(9)
C76 0.327(18) 0.158(17) 0.218(15) 0.077(12) 0.138(14) 0.138(15)
F12 0.180(4) 0.180(5) 0.180(5) 0.001(2) 0.065(2) -0.0003(19)
F13 0.198(4) 0.197(5) 0.198(5) 0.001(2) 0.071(2) -0.0008(19)
F14 0.191(12) 0.190(12) 0.191(12) 0.000(2) 0.068(5) 0.001(2)
F15 0.193(13) 0.192(13) 0.193(13) 0.001(2) 0.069(5) 0.001(2)
F16 0.198(4) 0.198(5) 0.198(5) 0.001(2) 0.071(2) -0.0016(19)
F17 0.202(5) 0.200(5) 0.201(5) 0.000(2) 0.072(3) 0.001(2)
F18 0.153(3) 0.154(4) 0.153(4) -0.002(2) 0.0542(18) -0.0017(19)
C77 0.225(11) 0.206(12) 0.066(7) 0.033(8) 0.036(6) 0.043(8)
F19 0.32(2) 0.19(2) 0.213(14) 0.109(15) 0.149(16) 0.144(19)
C78 0.153(4) 0.149(6) 0.146(5) -0.007(3) 0.053(4) -0.003(4)
C79 0.275(14) 0.177(13) 0.143(9) 0.085(9) 0.086(9) 0.038(9)
F20 0.35(2) 0.24(3) 0.27(3) 0.05(3) 0.161(18) 0.09(2)
F21 0.33(3) 0.19(3) 0.212(19) 0.08(2) 0.13(2) 0.16(3)
F22 0.181(4) 0.181(4) 0.183(4) 0.002(2) 0.064(2) 0.000(2)
F23 0.152(4) 0.150(4) 0.148(3) -0.0024(19) 0.054(2) 0.001(2)
C80 0.179(4) 0.178(4) 0.178(4) 0.0000(10) 0.0642(15) 0.0001(10)
F24 0.204(14) 0.203(14) 0.204(14) 0.001(2) 0.073(5) 0.000(2)
C81 0.154(2) 0.151(3) 0.153(2) 0.0013(9) 0.0552(12) -0.0001(9)
F25 0.287(18) 0.077(11) 0.291(19) 0.018(14) 0.022(15) 0.017(14)
C82 0.21(2) 0.157(19) 0.20(2) 0.036(17) 0.09(2) 0.038(17)
F26 0.157(3) 0.155(4) 0.159(4) 0.0016(19) 0.057(2) 0.0023(19)
F27 0.179(4) 0.178(5) 0.177(4) 0.002(2) 0.065(2) 0.000(2)
F28 0.198(5) 0.197(5) 0.197(4) 0.002(2) 0.072(2) -0.001(2)
F29 0.199(5) 0.199(5) 0.199(5) 0.000(2) 0.072(2) -0.001(2)
F30 0.201(5) 0.201(5) 0.200(5) 0.001(2) 0.073(3) 0.000(2)
C83 0.198(4) 0.198(4) 0.198(4) 0.0004(10) 0.0713(17) -0.0003(10)
F31 0.156(3) 0.155(3) 0.157(3) 0.001(2) 0.0556(18) -0.0004(19)
F32 0.175(4) 0.174(4) 0.175(4) 0.003(2) 0.064(2) 0.001(2)
F33 0.281(16) 0.23(3) 0.17(2) 0.13(2) 0.089(13) 0.036(15)
F34 0.156(4) 0.152(3) 0.154(4) -0.0025(18) 0.054(2) -0.0002(19)
F35 0.31(2) 0.24(2) 0.117(9) 0.112(10) 0.063(12) 0.012(15)
F36 0.40(3) 0.22(2) 0.183(15) 0.148(13) 0.163(16) 0.123(19)
F37 0.152(16) 0.235(11) 0.162(19) 0.068(10) 0.047(15) 0.010(11)
F38 0.08(2) 0.232(15) 0.194(16) 0.060(15) 0.037(12) 0.001(15)
F39 0.35(3) 0.131(16) 0.247(18) 0.032(15) 0.13(2) 0.123(17)
F40 0.090(18) 0.293(17) 0.175(8) -0.001(10) -0.007(9) -0.030(18)
F41 0.228(18) 0.199(13) 0.09(3) 0.061(14) 0.046(18) 0.062(14)
O30 0.198(10) 0.135(9) 0.110(7) -0.042(6) 0.086(7) -0.043(7)
F42 0.178(4) 0.176(5) 0.175(4) 0.0018(19) 0.063(3) -0.001(2)
C84 0.204(9) 0.226(11) 0.130(7) -0.004(7) 0.099(6) 0.007(8)
F43 0.244(12) 0.30(2) 0.122(14) 0.083(19) 0.066(9) 0.051(15)
F44 0.230(12) 0.256(13) 0.071(6) 0.034(7) 0.005(6) 0.038(10)
F45 0.285(18) 0.236(11) 0.078(9) 0.055(8) 0.035(10) 0.101(12)
F46 0.328(18) 0.20(2) 0.25(3) 0.11(2) 0.142(16) 0.154(16)
F47 0.36(3) 0.14(2) 0.26(2) 0.09(2) 0.16(2) 0.14(2)
F48 0.39(3) 0.17(2) 0.243(16) 0.050(15) 0.128(19) 0.16(2)
F49 0.38(3) 0.092(17) 0.29(2) 0.004(19) 0.16(2) 0.07(2)
F50 0.25(3) 0.066(12) 0.245(17) -0.018(13) 0.080(16) 0.033(14)
F51 0.299(18) 0.11(2) 0.31(3) 0.02(2) -0.001(17) -0.001(17)
F52 0.215(12) 0.213(12) 0.214(12) 0.000(2) 0.077(5) 0.000(2)
F53 0.208(11) 0.206(11) 0.207(11) 0.001(2) 0.074(4) 0.000(2)
F54 0.207(11) 0.205(11) 0.206(11) 0.000(2) 0.074(4) 0.001(2)
F55 0.155(3) 0.153(4) 0.155(3) 0.0019(18) 0.0541(17) -0.001(2)
F56 0.156(4) 0.154(3) 0.155(3) -0.0003(19) 0.055(2) -0.002(2)
F57 0.155(3) 0.155(4) 0.156(4) 0.0019(19) 0.056(2) -0.0011(18)
C85 0.157(4) 0.157(4) 0.157(4) 0.0002(10) 0.0569(17) 0.0002(10)
C86 0.161(4) 0.160(4) 0.160(4) -0.0005(10) 0.0579(16) 0.0003(10)
C87 0.163(4) 0.163(4) 0.163(4) 0.0001(10) 0.0589(16) 0.0000(10)
C88 0.160(4) 0.160(4) 0.160(4) 0.0000(10) 0.0568(17) -0.0004(10)
C89 0.157(4) 0.158(4) 0.158(4) 0.0002(10) 0.0566(17) -0.0002(10)
C90 0.156(4) 0.155(4) 0.155(4) 0.0003(10) 0.0560(17) -0.0001(10)
F58 0.174(4) 0.173(4) 0.170(4) 0.0006(18) 0.060(2) -0.0010(18)
C91 0.168(4) 0.168(4) 0.168(4) -0.0011(10) 0.0603(16) -0.0002(10)
F59 0.172(4) 0.172(5) 0.172(5) -0.0041(19) 0.062(2) 0.0010(19)
F60 0.168(4) 0.167(4) 0.168(5) -0.0015(18) 0.059(2) -0.0001(19)

loop_
_atom_type_symbol
_atom_type_description
_atom_type_scat_dispersion_real
_atom_type_scat_dispersion_imag
_atom_type_scat_source
C C 0.0181 0.0091 'International Tables Vol C Tables 4.2.6.8 and 6.1.1.4'
H H 0.0000 0.0000 'International Tables Vol C Tables 4.2.6.8 and 6.1.1.4'
Eu Eu -8.9294 11.1857 'International Tables Vol C Tables 4.2.6.8 and 6.1.1.4'
F F 0.0727 0.0534 'International Tables Vol C Tables 4.2.6.8 and 6.1.1.4'
O O 0.0492 0.0322 'International Tables Vol C Tables 4.2.6.8 and 6.1.1.4'
Ti Ti 0.2191 1.8069 'International Tables Vol C Tables 4.2.6.8 and 6.1.1.4'

loop_
_geom_angle_atom_site_label_1
_geom_angle_atom_site_label_2
_geom_angle_atom_site_label_3
_geom_angle
_geom_angle_site_symmetry_1
_geom_angle_site_symmetry_3
_geom_angle_publ_flag
Ti10 Eu1 Ti1 63.16(3) . . ?
Ti10 Eu1 Ti11 146.78(6) . . ?
Ti1 Eu1 Ti11 149.23(4) . . ?
O7 Eu1 Ti10 176.03(16) . . ?
O7 Eu1 Ti1 116.79(18) . . ?
O7 Eu1 Ti11 34.08(18) . . ?
O7 Eu1 O8 86.5(2) . . ?
O7 Eu1 O11 85.4(2) . . ?
O7 Eu1 O15 149.4(2) . . ?
O7 Eu1 O18 64.7(2) . . ?
O7 Eu1 O19 77.4(2) . . ?
O7 Eu1 O25 93.4(2) . . ?
O7 Eu1 C73 77.0(3) . . ?
O8 Eu1 Ti10 90.01(17) . . ?
O8 Eu1 Ti1 65.73(17) . . ?
O8 Eu1 Ti11 109.39(17) . . ?
O8 Eu1 O11 71.7(2) . . ?
O8 Eu1 O18 135.8(2) . . ?
O8 Eu1 O19 69.1(3) . . ?
O8 Eu1 O25 145.4(3) . . ?
O8 Eu1 C73 132.3(3) . . ?
O11 Eu1 Ti10 95.24(13) . . ?
O11 Eu1 Ti1 33.26(12) . . ?
O11 Eu1 Ti11 116.07(13) . . ?
O11 Eu1 C73 62.7(2) . . ?
O15 Eu1 Ti10 30.27(16) . . ?
O15 Eu1 Ti1 32.91(16) . . ?
O15 Eu1 Ti11 174.57(17) . . ?
O15 Eu1 O8 76.0(2) . . ?
O15 Eu1 O11 65.5(2) . . ?
O15 Eu1 O18 143.2(2) . . ?
O15 Eu1 O19 117.7(2) . . ?
O15 Eu1 O25 87.5(2) . . ?
O15 Eu1 C73 96.4(2) . . ?
O18 Eu1 Ti10 117.14(19) . . ?
O18 Eu1 Ti1 156.61(18) . . ?
O18 Eu1 Ti11 31.86(19) . . ?
O18 Eu1 O11 132.9(2) . . ?
O18 Eu1 C73 75.2(3) . . ?
O19 Eu1 Ti10 99.58(17) . . ?
O19 Eu1 Ti1 131.07(18) . . ?
O19 Eu1 Ti11 65.07(17) . . ?
O19 Eu1 O11 137.9(2) . . ?
O19 Eu1 O18 72.3(3) . . ?
O19 Eu1 C73 144.9(2) . . ?
O24 Eu1 Ti10 33.65(18) . . ?
O24 Eu1 Ti1 96.79(17) . . ?
O24 Eu1 Ti11 113.31(18) . . ?
O24 Eu1 O7 146.3(2) . . ?
O24 Eu1 O8 105.8(2) . . ?
O24 Eu1 O11 128.1(2) . . ?
O24 Eu1 O15 63.9(2) . . ?
O24 Eu1 O18 86.0(3) . . ?
O24 Eu1 O19 78.0(3) . . ?
O24 Eu1 O25 93.3(3) . . ?
O24 Eu1 C73 112.7(3) . . ?
O25 Eu1 Ti10 90.57(18) . . ?
O25 Eu1 Ti1 83.89(16) . . ?
O25 Eu1 Ti11 88.02(16) . . ?
O25 Eu1 O11 73.8(2) . . ?
O25 Eu1 O18 72.8(2) . . ?
O25 Eu1 O19 144.4(2) . . ?
O25 Eu1 C73 19.3(3) . . ?
C73 Eu1 Ti10 106.8(2) . . ?
C73 Eu1 Ti1 82.41(17) . . ?
C73 Eu1 Ti11 80.31(17) . . ?
Ti92 Eu2 Ti10 55.86(4) . 7_566 ?
Ti92 Eu2 Ti90 56.67(4) . . ?
Ti90 Eu2 Ti10 108.72(4) . 7_566 ?
O2 Eu2 Ti10 22.67(17) 7_566 7_566 ?
O2 Eu2 Ti92 33.27(17) 7_566 . ?
O2 Eu2 Ti90 88.07(18) 7_566 . ?
O2 Eu2 O3 66.4(2) 7_566 . ?
O2 Eu2 O29 145.6(3) 7_566 . ?
O3 Eu2 Ti10 88.03(14) . 7_566 ?
O3 Eu2 Ti92 34.38(15) . . ?
O3 Eu2 Ti90 22.30(15) . . ?
O3 Eu2 O29 147.4(3) . . ?
O20 Eu2 Ti10 63.6(2) 7_566 7_566 ?
O20 Eu2 Ti92 104.3(2) 7_566 . ?
O20 Eu2 Ti90 154.4(3) 7_566 . ?
O20 Eu2 O2 78.7(3) 7_566 7_566 ?
O20 Eu2 O3 136.0(3) 7_566 . ?
O20 Eu2 O28 75.2(4) 7_566 7_566 ?
O20 Eu2 O29 73.5(4) 7_566 . ?
O26 Eu2 Ti10 108.9(3) . 7_566 ?
O26 Eu2 Ti92 96.9(3) . . ?
O26 Eu2 Ti90 60.2(2) . . ?
O26 Eu2 O2 107.1(3) . 7_566 ?
O26 Eu2 O3 74.1(3) . . ?
O26 Eu2 O20 144.7(4) . 7_566 ?
O26 Eu2 O27 139.6(3) . . ?
O26 Eu2 O28 71.7(4) . 7_566 ?
O26 Eu2 O29 85.5(4) . . ?
O26 Eu2 O30 75.1(4) . . ?
O27 Eu2 Ti10 96.7(2) . 7_566 ?
O27 Eu2 Ti92 72.0(2) . . ?
O27 Eu2 Ti90 82.5(2) . . ?
O27 Eu2 O2 84.9(3) . 7_566 ?
O27 Eu2 O3 76.2(3) . . ?
O27 Eu2 O20 74.7(4) . 7_566 ?
O27 Eu2 O28 148.5(4) . 7_566 ?
O27 Eu2 O29 106.3(4) . . ?
O28 Eu2 Ti10 61.5(2) 7_566 7_566 ?
O28 Eu2 Ti92 107.4(2) 7_566 . ?
O28 Eu2 Ti90 124.4(3) 7_566 . ?
O28 Eu2 O2 80.6(3) 7_566 7_566 ?
O28 Eu2 O3 121.7(3) 7_566 . ?
O28 Eu2 O29 73.1(4) 7_566 . ?
O29 Eu2 Ti10 123.1(3) . 7_566 ?
O29 Eu2 Ti92 177.6(3) . . ?
O29 Eu2 Ti90 125.1(3) . . ?
O30 Eu2 Ti10 166.9(3) . 7_566 ?
O30 Eu2 Ti92 111.8(3) . . ?
O30 Eu2 Ti90 61.9(3) . . ?
O30 Eu2 O2 144.6(3) . 7_566 ?
O30 Eu2 O3 81.1(3) . . ?
O30 Eu2 O20 120.4(4) . 7_566 ?
O30 Eu2 O27 73.7(4) . . ?
O30 Eu2 O28 130.8(4) . 7_566 ?
O30 Eu2 O29 69.0(4) . . ?
Eu1 Ti10 Eu2 152.84(6) . 7_566 ?
O2 Ti10 Eu1 136.7(2) . . ?
O2 Ti10 Eu2 29.1(2) . 7_566 ?
O2 Ti10 O5 88.6(3) . . ?
O2 Ti10 O10 91.5(3) . . ?
O2 Ti10 O13 96.2(3) . . ?
O2 Ti10 O24 176.8(3) . . ?
O5 Ti10 Eu1 90.22(18) . . ?
O5 Ti10 Eu2 107.62(19) . 7_566 ?
O5 Ti10 O10 83.4(3) . . ?
O10 Ti10 Eu1 131.3(2) . . ?
O10 Ti10 Eu2 72.5(2) . 7_566 ?
O13 Ti10 Eu1 93.0(2) . . ?
O13 Ti10 Eu2 73.5(2) . 7_566 ?
O13 Ti10 O5 169.0(4) . . ?
O13 Ti10 O10 86.6(3) . . ?
O13 Ti10 O24 86.9(3) . . ?
O15 Ti10 Eu1 41.9(2) . . ?
O15 Ti10 Eu2 115.1(2) . 7_566 ?
O15 Ti10 O2 94.9(3) . . ?
O15 Ti10 O5 92.4(3) . . ?
O15 Ti10 O10 172.2(3) . . ?
O15 Ti10 O13 97.0(3) . . ?
O15 Ti10 O24 83.8(3) . . ?
O24 Ti10 Eu1 41.9(2) . . ?
O24 Ti10 Eu2 153.8(2) . 7_566 ?
O24 Ti10 O5 88.5(3) . . ?
O24 Ti10 O10 89.5(3) . . ?
Eu1 Ti1 Eu1 180.0 . 7_566 ?
O11 Ti1 Eu1 134.5(2) 7_566 . ?
O11 Ti1 Eu1 45.5(2) . . ?
O11 Ti1 Eu1 45.5(2) 7_566 7_566 ?
O11 Ti1 Eu1 134.5(2) . 7_566 ?
O11 Ti1 O11 180.0(4) 7_566 . ?
O11 Ti1 O12 89.2(3) . . ?
O11 Ti1 O12 89.2(3) 7_566 7_566 ?
O11 Ti1 O12 90.8(3) 7_566 . ?
O11 Ti1 O12 90.8(3) . 7_566 ?
O11 Ti1 O15 93.4(3) 7_566 . ?
O11 Ti1 O15 86.6(3) 7_566 7_566 ?
O11 Ti1 O15 86.6(3) . . ?
O11 Ti1 O15 93.4(3) . 7_566 ?
O12 Ti1 Eu1 96.5(2) . 7_566 ?
O12 Ti1 Eu1 83.5(2) 7_566 7_566 ?
O12 Ti1 Eu1 96.5(2) 7_566 . ?
O12 Ti1 Eu1 83.5(2) . . ?
O12 Ti1 O12 180.0 7_566 . ?
O15 Ti1 Eu1 137.88(17) 7_566 . ?
O15 Ti1 Eu1 42.13(17) . . ?
O15 Ti1 Eu1 42.12(17) 7_566 7_566 ?
O15 Ti1 Eu1 137.87(17) . 7_566 ?
O15 Ti1 O12 88.1(3) 7_566 . ?
O15 Ti1 O12 88.1(3) . 7_566 ?
O15 Ti1 O12 91.9(3) . . ?
O15 Ti1 O12 91.9(3) 7_566 7_566 ?
O15 Ti1 O15 180.0 . 7_566 ?
Eu2 Ti92 Eu1 117.58(6) . . ?
O1 Ti92 Eu1 110.2(2) 7_566 . ?
O1 Ti92 Eu2 126.9(2) 7_566 . ?
O1 Ti92 O21 77.2(3) 7_566 . ?
O2 Ti92 Eu1 124.5(2) 7_566 . ?
O2 Ti92 Eu2 44.93(18) 7_566 . ?
O2 Ti92 O1 89.4(3) 7_566 7_566 ?
O2 Ti92 O3 89.7(3) 7_566 . ?
O2 Ti92 O9 172.5(3) 7_566 . ?
O2 Ti92 O21 92.0(3) 7_566 . ?
O3 Ti92 Eu1 82.9(2) . . ?
O3 Ti92 Eu2 46.7(2) . . ?
O3 Ti92 O1 164.5(3) . 7_566 ?
O3 Ti92 O9 94.6(3) . . ?
O3 Ti92 O21 87.3(3) . . ?
O9 Ti92 Eu1 62.2(2) . . ?
O9 Ti92 Eu2 137.3(2) . . ?
O9 Ti92 O1 84.8(3) . 7_566 ?
O9 Ti92 O21 82.2(3) . . ?
O11 Ti92 Eu1 32.7(2) . . ?
O11 Ti92 Eu2 115.7(2) . . ?
O11 Ti92 O1 92.6(3) . 7_566 ?
O11 Ti92 O2 98.7(3) . 7_566 ?
O11 Ti92 O3 102.9(3) . . ?
O11 Ti92 O9 86.3(3) . . ?
O11 Ti92 O21 165.2(3) . . ?
O21 Ti92 Eu1 142.0(2) . . ?
O21 Ti92 Eu2 79.1(2) . . ?
Ti90 Ti11 Eu1 73.92(5) . . ?
O4 Ti11 Eu1 97.7(2) . . ?
O4 Ti11 Ti90 76.8(3) . . ?
O7 Ti11 Eu1 40.47(16) . . ?
O7 Ti11 Ti90 33.55(17) . . ?
O7 Ti11 O4 87.5(3) . . ?
O16 Ti11 Eu1 145.0(4) . . ?
O16 Ti11 Ti90 140.8(4) . . ?
O16 Ti11 O4 90.0(5) . . ?
O16 Ti11 O7 174.4(4) . . ?
O16 Ti11 O18 102.8(5) . . ?
O16 Ti11 O22 93.2(5) . . ?
O16 Ti11 O23 101.5(5) . . ?
O18 Ti11 Eu1 43.6(2) . . ?
O18 Ti11 Ti90 113.7(3) . . ?
O18 Ti11 O4 89.9(3) . . ?
O18 Ti11 O7 82.3(3) . . ?
O18 Ti11 O22 93.7(3) . . ?
O18 Ti11 O23 155.3(3) . . ?
O22 Ti11 Eu1 82.1(2) . . ?
O22 Ti11 Ti90 98.0(3) . . ?
O22 Ti11 O4 174.5(4) . . ?
O22 Ti11 O7 88.9(3) . . ?
O22 Ti11 O23 89.6(4) . . ?
O23 Ti11 Eu1 113.1(2) . . ?
O23 Ti11 Ti90 41.6(2) . . ?
O23 Ti11 O4 85.5(4) . . ?
O23 Ti11 O7 73.3(3) . . ?
Ti11 Ti90 Eu2 161.59(7) . . ?
O3 Ti90 Eu2 30.3(2) . . ?
O3 Ti90 Ti11 133.5(2) . . ?
O3 Ti90 O6 97.1(3) . . ?
O3 Ti90 O14 89.4(3) . . ?
O3 Ti90 O17 96.2(3) . . ?
O3 Ti90 O23 170.4(3) . . ?
O6 Ti90 Eu2 72.8(2) . . ?
O6 Ti90 Ti11 125.5(3) . . ?
O7 Ti90 Eu2 122.3(2) . . ?
O7 Ti90 Ti11 39.5(2) . . ?
O7 Ti90 O3 98.6(3) . . ?
O7 Ti90 O6 164.3(3) . . ?
O7 Ti90 O14 97.5(3) . . ?
O7 Ti90 O17 94.4(3) . . ?
O7 Ti90 O23 77.5(3) . . ?
O14 Ti90 Eu2 103.2(2) . . ?
O14 Ti90 Ti11 80.4(2) . . ?
O14 Ti90 O6 81.6(3) . . ?
O14 Ti90 O23 82.4(3) . . ?
O17 Ti90 Eu2 76.4(3) . . ?
O17 Ti90 Ti11 104.6(3) . . ?
O17 Ti90 O6 84.9(3) . . ?
O17 Ti90 O14 165.9(3) . . ?
O17 Ti90 O23 92.9(3) . . ?
O23 Ti90 Eu2 157.6(2) . . ?
O23 Ti90 Ti11 40.1(2) . . ?
O23 Ti90 O6 86.8(3) . . ?
C1 O1 Ti92 132.6(7) . 7_566 ?
Ti10 O2 Eu2 128.2(3) . 7_566 ?
Ti92 O2 Eu2 101.8(3) 7_566 7_566 ?
Ti92 O2 Ti10 129.7(3) 7_566 . ?
Ti92 O3 Eu2 98.9(3) . . ?
Ti90 O3 Eu2 127.4(3) . . ?
Ti90 O3 Ti92 133.6(4) . . ?
C28 O4 Ti11 129.8(8) . . ?
C1 O5 Ti10 127.5(8) . . ?
C71 O6 Ti90 134.8(8) . . ?
Ti11 O7 Eu1 105.5(3) . . ?
Ti90 O7 Eu1 147.2(4) . . ?
Ti90 O7 Ti11 106.9(3) . . ?
C35 O8 Eu1 134.9(7) . . ?
C73 O9 Ti92 135.5(6) . . ?
C36 O10 Ti10 142.7(9) . . ?
Ti1 O11 Eu1 101.2(3) . . ?
Ti92 O11 Eu1 124.0(3) . . ?
Ti92 O11 Ti1 134.2(4) . . ?
O1 C1 O5 125.4(11) . . ?
O1 C1 C22 120.9(11) . . ?
O5 C1 C22 113.7(11) . . ?
C35 O12 Ti1 129.6(7) . . ?
C72 O13 Ti10 138.6(7) . . ?
C28 O14 Ti90 125.4(8) . . ?
Ti10 O15 Eu1 107.8(3) . . ?
Ti10 O15 Ti1 147.1(4) . . ?
Ti1 O15 Eu1 105.0(3) . . ?
C84 O16 Ti11 175.0(14) . . ?
C21 O17 Ti90 129.8(9) . . ?
Ti11 O18 Eu1 104.5(4) . . ?
C68 O18 Eu1 129.4(8) . . ?
C68 O18 Ti11 124.0(8) . . ?
C69 O19 Eu1 133.6(8) . . ?
C36 O20 Eu2 142.8(9) . 7_566 ?
C55 O21 Ti92 130.8(9) . . ?
C69 O22 Ti11 132.1(8) . . ?
Ti11 O23 Ti90 98.2(3) . . ?
C14 O23 Ti11 124.2(8) . . ?
C14 O23 Ti90 131.7(9) . . ?
Ti10 O24 Eu1 104.4(3) . . ?
C70 O24 Eu1 127.7(7) . . ?
C70 O24 Ti10 127.5(7) . . ?
C73 O25 Eu1 120.1(7) . . ?
C3 C2 H2 120.0 . . ?
C3 C2 C7 120.0 . . ?
C7 C2 H2 120.0 . . ?
C2 C3 C4 120.0 . . ?
C2 C3 C21 123.5(10) . . ?
C4 C3 C21 116.5(10) . . ?
C3 C4 H4 120.0 . . ?
C5 C4 C3 120.0 . . ?
C5 C4 H4 120.0 . . ?
C4 C5 H5 120.0 . . ?
C6 C5 C4 120.0 . . ?
C6 C5 H5 120.0 . . ?
C5 C6 C7 120.0 . . ?
C5 C6 C82 120.6(10) . . ?
C7 C6 C82 119.4(10) . . ?
C2 C7 H7 120.0 . . ?
C6 C7 C2 120.0 . . ?
C6 C7 H7 120.0 . . ?
C21 O26 Eu2 141.6(9) . . ?
C9 C8 C13 120.0 . . ?
C9 C8 C35 118.4(8) . . ?
C13 C8 C35 121.5(8) . . ?
C8 C9 H9 120.0 . . ?
C8 C9 C10 120.0 . . ?
C10 C9 H9 120.0 . . ?
C9 C10 H10 120.0 . . ?
C11 C10 C9 120.0 . . ?
C11 C10 H10 120.0 . . ?
C10 C11 C12 120.0 . . ?
C10 C11 C81 120.2(9) . . ?
C12 C11 C81 119.6(9) . . ?
C11 C12 H12 120.0 . . ?
C11 C12 C13 120.0 . . ?
C13 C12 H12 120.0 . . ?
C8 C13 H13 120.0 . . ?
C12 C13 C8 120.0 . . ?
C12 C13 H13 120.0 . . ?
O23 C14 H14A 109.5 . . ?
O23 C14 H14B 109.5 . . ?
O23 C14 H14C 109.5 . . ?
H14A C14 H14B 109.5 . . ?
H14A C14 H14C 109.5 . . ?
H14B C14 H14C 109.5 . . ?
C16 C15 H15 120.0 . . ?
C16 C15 C20 120.0 . . ?
C20 C15 H15 120.0 . . ?
C15 C16 H16 120.0 . . ?
C17 C16 C15 120.0 . . ?
C17 C16 H16 120.0 . . ?
C16 C17 C83 116.0(13) . . ?
C18 C17 C16 120.0 . . ?
C18 C17 C83 124.0(13) . . ?
C17 C18 H18 120.0 . . ?
C17 C18 C19 120.0 . . ?
C19 C18 H18 120.0 . . ?
C18 C19 H19 120.0 . . ?
C20 C19 C18 120.0 . . ?
C20 C19 H19 120.0 . . ?
C15 C20 C72 119.1(9) . . ?
C19 C20 C15 120.0 . . ?
C19 C20 C72 120.9(9) . . ?
O17 C21 C3 111.6(14) . . ?
O26 C21 O17 129.8(13) . . ?
O26 C21 C3 118.6(13) . . ?
C23 C22 C1 118.0(9) . . ?
C23 C22 C27 120.0 . . ?
C27 C22 C1 122.0(9) . . ?
C22 C23 H23 120.0 . . ?
C22 C23 C24 120.0 . . ?
C24 C23 H23 120.0 . . ?
C23 C24 H24 120.0 . . ?
C23 C24 C25 120.0 . . ?
C25 C24 H24 120.0 . . ?
C24 C25 C76 125.6(14) . . ?
C26 C25 C24 120.0 . . ?
C26 C25 C76 114.4(14) . . ?
C25 C26 H26 120.0 . . ?
C25 C26 C27 120.0 . . ?
C27 C26 H26 120.0 . . ?
C22 C27 H27 120.0 . . ?
C26 C27 C22 120.0 . . ?
C26 C27 H27 120.0 . . ?
O4 C28 C49 118.2(12) . . ?
O14 C28 O4 125.7(12) . . ?
O14 C28 C49 116.0(14) . . ?
C30 C29 C34 120.0 . . ?
C30 C29 C80 121.4(11) . . ?
C34 C29 C80 118.5(11) . . ?
C29 C30 H30 120.0 . . ?
C31 C30 C29 120.0 . . ?
C31 C30 H30 120.0 . . ?
C30 C31 H31 120.0 . . ?
C30 C31 C32 120.0 . . ?
C32 C31 H31 120.0 . . ?
C31 C32 C73 119.7(9) . . ?
C33 C32 C31 120.0 . . ?
C33 C32 C73 120.3(9) . . ?
C32 C33 H33 120.0 . . ?
C32 C33 C34 120.0 . . ?
C34 C33 H33 120.0 . . ?
C29 C34 H34 120.0 . . ?
C33 C34 C29 120.0 . . ?
C33 C34 H34 120.0 . . ?
O8 C35 O12 126.2(11) . . ?
O8 C35 C8 116.9(11) . . ?
O12 C35 C8 116.9(10) . . ?
O10 C36 C39 119.9(12) . . ?
O20 C36 O10 118.0(13) . . ?
O20 C36 C39 122.1(11) . . ?
C38 C37 H37 120.0 . . ?
C38 C37 C42 120.0 . . ?
C42 C37 H37 120.0 . . ?
C37 C38 H38 120.0 . . ?
C39 C38 C37 120.0 . . ?
C39 C38 H38 120.0 . . ?
C38 C39 C36 120.8(9) . . ?
C38 C39 C40 120.0 . . ?
C40 C39 C36 119.1(9) . . ?
C39 C40 H40 120.0 . . ?
C39 C40 C41 120.0 . . ?
C41 C40 H40 120.0 . . ?
C40 C41 H41 120.0 . . ?
C42 C41 C40 120.0 . . ?
C42 C41 H41 120.0 . . ?
C37 C42 C75 117.1(11) . . ?
C41 C42 C37 120.0 . . ?
C41 C42 C75 122.8(11) . . ?
C44 C43 H43 120.0 . . ?
C44 C43 C48 120.0 . . ?
C48 C43 H43 120.0 . . ?
C43 C44 H44 120.0 . . ?
C43 C44 C45 120.0 . . ?
C45 C44 H44 120.0 . . ?
C44 C45 C46 120.0 . . ?
C44 C45 C69 120.2(9) . . ?
C46 C45 C69 119.6(9) . . ?
C45 C46 H46 120.0 . . ?
C47 C46 C45 120.0 . . ?
C47 C46 H46 120.0 . . ?
C46 C47 H47 120.0 . . ?
C48 C47 C46 120.0 . . ?
C48 C47 H47 120.0 . . ?
C43 C48 C74 116.8(13) . . ?
C47 C48 C43 120.0 . . ?
C47 C48 C74 123.0(13) . . ?
C50 C49 C28 118.8(11) . . ?
C50 C49 C54 120.0 . . ?
C54 C49 C28 121.2(10) . . ?
C49 C50 H50 120.0 . . ?
C49 C50 C51 120.0 . . ?
C51 C50 H50 120.0 . . ?
C50 C51 H51 120.0 . . ?
C52 C51 C50 120.0 . . ?
C52 C51 H51 120.0 . . ?
C51 C52 C79 121.6(12) . . ?
C53 C52 C51 120.0 . . ?
C53 C52 C79 118.4(12) . . ?
C52 C53 H53 120.0 . . ?
C52 C53 C54 120.0 . . ?
C54 C53 H53 120.0 . . ?
C49 C54 H54 120.0 . . ?
C53 C54 C49 120.0 . . ?
C53 C54 H54 120.0 . . ?
C55 O27 Eu2 128.5(8) . . ?
O21 C55 O27 128.6(12) . . ?
O21 C55 C67 117.1(14) . . ?
O27 C55 C67 114.3(12) . . ?
C57 C56 H56 120.0 . . ?
C57 C56 C61 120.0 . . ?
C61 C56 H56 120.0 . . ?
C56 C57 H57 120.0 . . ?
C56 C57 C58 120.0 . . ?
C58 C57 H57 120.0 . . ?
C57 C58 C78 122(2) . . ?
C59 C58 C57 120.0 . . ?
C59 C58 C78 116.7(19) . . ?
C58 C59 H59 120.0 . . ?
C58 C59 C60 120.0 . . ?
C60 C59 H59 120.0 . . ?
C59 C60 H60 120.0 . . ?
C61 C60 C59 120.0 . . ?
C61 C60 H60 120.0 . . ?
C56 C61 C71 122(2) . . ?
C60 C61 C56 120.0 . . ?
C60 C61 C71 118(2) . . ?
C63 C62 H62 120.0 . . ?
C63 C62 C67 120.0 . . ?
C67 C62 H62 120.0 . . ?
C62 C63 H63 120.0 . . ?
C64 C63 C62 120.0 . . ?
C64 C63 H63 120.0 . . ?
C63 C64 C65 120.0 . . ?
C63 C64 C77 115.6(11) . . ?
C65 C64 C77 124.3(11) . . ?
C64 C65 H65 120.0 . . ?
C64 C65 C66 120.0 . . ?
C66 C65 H65 120.0 . . ?
C65 C66 H66 120.0 . . ?
C67 C66 C65 120.0 . . ?
C67 C66 H66 120.0 . . ?
C62 C67 C55 121.5(9) . . ?
C66 C67 C55 118.5(9) . . ?
C66 C67 C62 120.0 . . ?
O18 C68 H68A 109.5 . . ?
O18 C68 H68B 109.5 . . ?
O18 C68 H68C 109.5 . . ?
H68A C68 H68B 109.5 . . ?
H68A C68 H68C 109.5 . . ?
H68B C68 H68C 109.5 . . ?
O19 C69 O22 123.9(12) . . ?
O19 C69 C45 119.2(11) . . ?
O22 C69 C45 116.8(11) . . ?
O24 C70 H70A 109.5 . . ?
O24 C70 H70B 109.5 . . ?
O24 C70 H70C 109.5 . . ?
H70A C70 H70B 109.5 . . ?
H70A C70 H70C 109.5 . . ?
H70B C70 H70C 109.5 . . ?
C72 O28 Eu2 139.2(9) . 7_566 ?
O6 C71 C61 115.1(18) . . ?
O6 C71 C90 116.1(17) . . ?
O30 C71 O6 125.8(11) . . ?
O30 C71 C61 118.5(18) . . ?
O30 C71 C90 118.1(17) . . ?
O13 C72 C20 118.0(11) . . ?
O28 C72 O13 126.0(11) . . ?
O28 C72 C20 115.9(13) . . ?
O9 C73 Eu1 86.0(6) . . ?
O9 C73 C32 111.5(11) . . ?
O25 C73 Eu1 40.6(5) . . ?
O25 C73 O9 126.0(10) . . ?
O25 C73 C32 122.5(12) . . ?
C32 C73 Eu1 160.9(9) . . ?
C79 F3 F6 50.2(18) . . ?
F9 C74 C48 109.1(16) . . ?
F9 C74 F39 97(2) . . ?
F25 C74 C48 127(3) . . ?
F25 C74 F9 108(3) . . ?
F25 C74 F39 109(2) . . ?
F39 C74 C48 102.6(19) . . ?
F49 C74 C48 101.6(19) . . ?
F50 C74 C48 128(3) . . ?
F50 C74 F49 104(3) . . ?
F50 C74 F51 126(4) . . ?
F51 C74 C48 92.5(19) . . ?
F51 C74 F49 99(3) . . ?
Eu2 O29 H29A 127.2 . . ?
Eu2 O29 H29B 128.0 . . ?
H29A O29 H29B 104.8 . . ?
C79 F6 F3 50.6(18) . . ?
C77 F11 F41 55(2) . . ?
F2 C75 C42 113(3) . . ?
F8 C75 C42 120.1(19) . . ?
F8 C75 F37 105.1(19) . . ?
F8 C75 F40 117(3) . . ?
F10 C75 C42 127(3) . . ?
F10 C75 F2 110(3) . . ?
F10 C75 F38 98(3) . . ?
F37 C75 C42 110.8(17) . . ?
F37 C75 F40 104(2) . . ?
F38 C75 C42 95(2) . . ?
F38 C75 F2 109(3) . . ?
F40 C75 C42 99.0(19) . . ?
F19 C76 C25 109(3) . . ?
F19 C76 F20 105(3) . . ?
F19 C76 F21 111(3) . . ?
F20 C76 C25 95(3) . . ?
F21 C76 C25 114(2) . . ?
F21 C76 F20 122(4) . . ?
F46 C76 C25 116(3) . . ?
F46 C76 F47 114(3) . . ?
F46 C76 F48 113(3) . . ?
F47 C76 C25 103(2) . . ?
F48 C76 C25 104(2) . . ?
F48 C76 F47 105(4) . . ?
F7 C77 C64 109(4) . . ?
F7 C77 F41 82(5) . . ?
F11 C77 C64 133(2) . . ?
F11 C77 F7 118(4) . . ?
F11 C77 F41 71(4) . . ?
F41 C77 C64 110(2) . . ?
F43 C77 C64 113.1(17) . . ?
F43 C77 F44 106.2(18) . . ?
F43 C77 F45 105.6(17) . . ?
F44 C77 C64 116.5(13) . . ?
F45 C77 C64 110.2(13) . . ?
F45 C77 F44 104.3(16) . . ?
F18 C78 C58 103.3(19) . . ?
F23 C78 C58 101.1(19) . . ?
F23 C78 F18 110(2) . . ?
F34 C78 C58 88.4(18) . . ?
F34 C78 F18 120(2) . . ?
F34 C78 F23 125(2) . . ?
F3 C79 C52 117(4) . . ?
F3 C79 F5 98(3) . . ?
F5 C79 C52 118(3) . . ?
F6 C79 C52 129.0(19) . . ?
F6 C79 F3 79(3) . . ?
F6 C79 F5 106(4) . . ?
F33 C79 C52 112(2) . . ?
F33 C79 F35 106(3) . . ?
F33 C79 F36 123(3) . . ?
F35 C79 C52 108(2) . . ?
F35 C79 F36 100(3) . . ?
F36 C79 C52 105.3(16) . . ?
F4 C80 C29 111.6(18) . . ?
F4 C80 F12 117(2) . . ?
F4 C80 F27 124(2) . . ?
F12 C80 C29 99.1(17) . . ?
F22 C80 C29 106.5(16) . . ?
F27 C80 C29 104.0(17) . . ?
F27 C80 F12 97.9(19) . . ?
F32 C80 C29 110.4(17) . . ?
F32 C80 F22 113.0(18) . . ?
F42 C80 C29 103.9(15) . . ?
F42 C80 F22 108.3(18) . . ?
F42 C80 F32 114.1(19) . . ?
F1 C81 C11 107.0(17) . . ?
F1 C81 F26 134(2) . . ?
F1 C81 F31 99.4(17) . . ?
F26 C81 C11 105.2(16) . . ?
F26 C81 F31 110.1(18) . . ?
F31 C81 C11 93.8(13) . . ?
F55 C81 C11 103.8(17) . . ?
F55 C81 F57 108(2) . . ?
F56 C81 C11 101.6(18) . . ?
F56 C81 F55 136(2) . . ?
F56 C81 F57 101(2) . . ?
F57 C81 C11 101.7(15) . . ?
F14 C82 C6 103.9(18) . . ?
F14 C82 F15 111(2) . . ?
F14 C82 F24 132(3) . . ?
F15 C82 C6 99.7(19) . . ?
F24 C82 C6 101.3(18) . . ?
F24 C82 F15 104.7(16) . . ?
F52 C82 C6 98.1(18) . . ?
F52 C82 F53 116(2) . . ?
F53 C82 C6 105.5(17) . . ?
F54 C82 C6 108.0(18) . . ?
F54 C82 F52 105.9(15) . . ?
F54 C82 F53 120(2) . . ?
F13 C83 C17 94(2) . . ?
F13 C83 F30 125(3) . . ?
F16 C83 C17 104(2) . . ?
F16 C83 F17 119(3) . . ?
F16 C83 F28 125(4) . . ?
F17 C83 C17 91(2) . . ?
F28 C83 C17 103(2) . . ?
F28 C83 F17 108(3) . . ?
F29 C83 C17 96(2) . . ?
F29 C83 F13 115(3) . . ?
F29 C83 F30 117(3) . . ?
F30 C83 C17 100(2) . . ?
C77 F41 F11 54(2) . . ?
C71 O30 Eu2 143.6(9) . . ?
O16 C84 H84A 104.9 . . ?
O16 C84 H84B 111.2 . . ?
O16 C84 H84C 112.2 . . ?
H84A C84 H84B 109.5 . . ?
H84A C84 H84C 109.5 . . ?
H84B C84 H84C 109.5 . . ?
C86 C85 H85 120.0 . . ?
C86 C85 C90 120.0 . . ?
C90 C85 H85 120.0 . . ?
C85 C86 H86 120.0 . . ?
C85 C86 C87 120.0 . . ?
C87 C86 H86 120.0 . . ?
C86 C87 C88 120.0 . . ?
C86 C87 C91 112.8(19) . . ?
C88 C87 C91 125.6(19) . . ?
C87 C88 H88 120.0 . . ?
C89 C88 C87 120.0 . . ?
C89 C88 H88 120.0 . . ?
C88 C89 H89 120.0 . . ?
C88 C89 C90 120.0 . . ?
C90 C89 H89 120.0 . . ?
C85 C90 C71 122(2) . . ?
C89 C90 C71 118(2) . . ?
C89 C90 C85 120.0 . . ?
F58 C91 C87 86.8(17) . . ?
F59 C91 C87 108(2) . . ?
F59 C91 F58 115(2) . . ?
F59 C91 F60 123(2) . . ?
F60 C91 C87 103(2) . . ?
F60 C91 F58 113(2) . . ?

loop_
_geom_bond_atom_site_label_1
_geom_bond_atom_site_label_2
_geom_bond_distance
_geom_bond_site_symmetry_2
_geom_bond_publ_flag
Eu1 Ti10 3.4096(18) . ?
Eu1 Ti1 3.4446(6) . ?
Eu1 Ti11 3.4932(19) . ?
Eu1 O7 2.352(5) . ?
Eu1 O8 2.408(7) . ?
Eu1 O11 2.505(7) . ?
Eu1 O15 2.392(6) . ?
Eu1 O18 2.490(7) . ?
Eu1 O19 2.442(8) . ?
Eu1 O24 2.352(7) . ?
Eu1 O25 2.442(7) . ?
Eu1 C73 3.248(12) . ?
Eu2 Ti10 3.8739(18) 7_566 ?
Eu2 Ti92 3.327(2) . ?
Eu2 Ti90 3.863(2) . ?
Eu2 O2 2.400(6) 7_566 ?
Eu2 O3 2.451(7) . ?
Eu2 O20 2.379(10) 7_566 ?
Eu2 O26 2.326(11) . ?
Eu2 O27 2.345(9) . ?
Eu2 O28 2.398(9) 7_566 ?
Eu2 O29 2.485(10) . ?
Eu2 O30 2.342(9) . ?
Ti10 O2 1.899(6) . ?
Ti10 O5 2.024(8) . ?
Ti10 O10 2.039(8) . ?
Ti10 O13 1.947(8) . ?
Ti10 O15 1.805(7) . ?
Ti10 O24 1.951(7) . ?
Ti1 O11 1.926(5) . ?
Ti1 O11 1.926(5) 7_566 ?
Ti1 O12 1.966(7) 7_566 ?
Ti1 O12 1.966(7) . ?
Ti1 O15 1.937(7) . ?
Ti1 O15 1.937(7) 7_566 ?
Ti92 O1 2.080(8) 7_566 ?
Ti92 O2 1.865(7) 7_566 ?
Ti92 O3 1.902(6) . ?
Ti92 O9 2.003(8) . ?
Ti92 O11 1.837(6) . ?
Ti92 O21 2.090(7) . ?
Ti11 Ti90 3.053(3) . ?
Ti11 O4 2.033(10) . ?
Ti11 O7 2.031(7) . ?
Ti11 O16 1.729(10) . ?
Ti11 O18 1.905(8) . ?
Ti11 O22 1.945(9) . ?
Ti11 O23 1.987(8) . ?
Ti90 O3 1.846(7) . ?
Ti90 O6 2.115(9) . ?
Ti90 O7 1.764(7) . ?
Ti90 O14 2.047(7) . ?
Ti90 O17 1.982(8) . ?
Ti90 O23 2.050(8) . ?
O1 C1 1.230(13) . ?
O4 C28 1.283(15) . ?
O5 C1 1.298(13) . ?
O6 C71 1.216(14) . ?
O8 C35 1.258(13) . ?
O9 C73 1.289(13) . ?
O10 C36 1.307(13) . ?
C1 C22 1.504(13) . ?
O12 C35 1.259(14) . ?
O13 C72 1.241(15) . ?
O14 C28 1.264(14) . ?
O16 C84 1.342(17) . ?
O17 C21 1.276(16) . ?
O18 C68 1.416(15) . ?
O19 C69 1.246(14) . ?
O20 C36 1.274(15) . ?
O21 C55 1.215(15) . ?
O22 C69 1.284(14) . ?
O23 C14 1.447(14) . ?
O24 C70 1.428(16) . ?
O25 C73 1.242(13) . ?
C2 H2 0.9300 . ?
C2 C3 1.3900 . ?
C2 C7 1.3900 . ?
C3 C4 1.3900 . ?
C3 C21 1.559(16) . ?
C4 H4 0.9300 . ?
C4 C5 1.3900 . ?
C5 H5 0.9300 . ?
C5 C6 1.3900 . ?
C6 C7 1.3900 . ?
C6 C82 1.65(2) . ?
C7 H7 0.9300 . ?
O26 C21 1.208(16) . ?
C8 C9 1.3900 . ?
C8 C13 1.3900 . ?
C8 C35 1.496(13) . ?
C9 H9 0.9300 . ?
C9 C10 1.3900 . ?
C10 H10 0.9300 . ?
C10 C11 1.3900 . ?
C11 C12 1.3900 . ?
C11 C81 1.67(2) . ?
C12 H12 0.9300 . ?
C12 C13 1.3900 . ?
C13 H13 0.9300 . ?
C14 H14A 0.9600 . ?
C14 H14B 0.9600 . ?
C14 H14C 0.9600 . ?
C15 H15 0.9300 . ?
C15 C16 1.3900 . ?
C15 C20 1.3900 . ?
C16 H16 0.9300 . ?
C16 C17 1.3900 . ?
C17 C18 1.3900 . ?
C17 C83 1.80(3) . ?
C18 H18 0.9300 . ?
C18 C19 1.3900 . ?
C19 H19 0.9300 . ?
C19 C20 1.3900 . ?
C20 C72 1.488(14) . ?
C22 C23 1.3900 . ?
C22 C27 1.3900 . ?
C23 H23 0.9300 . ?
C23 C24 1.3900 . ?
C24 H24 0.9300 . ?
C24 C25 1.3900 . ?
C25 C26 1.3900 . ?
C25 C76 1.59(3) . ?
C26 H26 0.9300 . ?
C26 C27 1.3900 . ?
C27 H27 0.9300 . ?
C28 C49 1.498(14) . ?
C29 C30 1.3900 . ?
C29 C34 1.3900 . ?
C29 C80 1.61(2) . ?
C30 H30 0.9300 . ?
C30 C31 1.3900 . ?
C31 H31 0.9300 . ?
C31 C32 1.3900 . ?
C32 C33 1.3900 . ?
C32 C73 1.485(13) . ?
C33 H33 0.9300 . ?
C33 C34 1.3900 . ?
C34 H34 0.9300 . ?
C36 C39 1.435(16) . ?
C37 H37 0.9300 . ?
C37 C38 1.3900 . ?
C37 C42 1.3900 . ?
C38 H38 0.9300 . ?
C38 C39 1.3900 . ?
C39 C40 1.3900 . ?
C40 H40 0.9300 . ?
C40 C41 1.3900 . ?
C41 H41 0.9300 . ?
C41 C42 1.3900 . ?
C42 C75 1.545(18) . ?
C43 H43 0.9300 . ?
C43 C44 1.3900 . ?
C43 C48 1.3900 . ?
C44 H44 0.9300 . ?
C44 C45 1.3900 . ?
C45 C46 1.3900 . ?
C45 C69 1.448(14) . ?
C46 H46 0.9300 . ?
C46 C47 1.3900 . ?
C47 H47 0.9300 . ?
C47 C48 1.3900 . ?
C48 C74 1.558(19) . ?
C49 C50 1.3900 . ?
C49 C54 1.3900 . ?
C50 H50 0.9300 . ?
C50 C51 1.3900 . ?
C51 H51 0.9300 . ?
C51 C52 1.3900 . ?
C52 C53 1.3900 . ?
C52 C79 1.45(2) . ?
C53 H53 0.9300 . ?
C53 C54 1.3900 . ?
C54 H54 0.9300 . ?
O27 C55 1.248(16) . ?
C55 C67 1.525(15) . ?
C56 H56 0.9300 . ?
C56 C57 1.3900 . ?
C56 C61 1.3900 . ?
C57 H57 0.9300 . ?
C57 C58 1.3900 . ?
C58 C59 1.3900 . ?
C58 C78 1.78(2) . ?
C59 H59 0.9300 . ?
C59 C60 1.3900 . ?
C60 H60 0.9300 . ?
C60 C61 1.3900 . ?
C61 C71 1.517(17) . ?
C62 H62 0.9300 . ?
C62 C63 1.3900 . ?
C62 C67 1.3900 . ?
C63 H63 0.9300 . ?
C63 C64 1.3900 . ?
C64 C65 1.3900 . ?
C64 C77 1.441(17) . ?
C65 H65 0.9300 . ?
C65 C66 1.3900 . ?
C66 H66 0.9300 . ?
C66 C67 1.3900 . ?
F1 C81 1.22(2) . ?
C68 H68A 0.9600 . ?
C68 H68B 0.9600 . ?
C68 H68C 0.9600 . ?
C70 H70A 0.9600 . ?
C70 H70B 0.9600 . ?
C70 H70C 0.9600 . ?
F2 C75 1.369(19) . ?
O28 C72 1.222(14) . ?
C71 O30 1.193(15) . ?
C71 C90 1.511(16) . ?
F3 F6 1.70(6) . ?
F3 C79 1.336(19) . ?
F4 C80 1.304(13) . ?
C74 F9 1.45(3) . ?
C74 F25 1.05(2) . ?
C74 F39 1.52(3) . ?
C74 F49 1.51(3) . ?
C74 F50 1.06(2) . ?
C74 F51 1.48(3) . ?
O29 H29A 0.9771 . ?
O29 H29B 0.9749 . ?
F5 C79 1.342(19) . ?
F6 C79 1.328(19) . ?
F7 C77 1.359(16) . ?
F8 C75 1.332(17) . ?
F10 C75 1.341(19) . ?
F11 C77 1.355(16) . ?
F11 F41 1.59(9) . ?
C75 F37 1.375(17) . ?
C75 F38 1.354(14) . ?
C75 F40 1.394(18) . ?
C76 F19 1.18(4) . ?
C76 F20 1.38(3) . ?
C76 F21 1.35(3) . ?
C76 F46 1.18(4) . ?
C76 F47 1.37(3) . ?
C76 F48 1.36(3) . ?
F12 C80 1.366(13) . ?
F13 C83 1.339(18) . ?
F14 C82 1.301(15) . ?
F15 C82 1.355(15) . ?
F16 C83 1.14(3) . ?
F17 C83 1.36(4) . ?
F18 C78 1.323(15) . ?
C77 F41 1.383(16) . ?
C77 F43 1.355(14) . ?
C77 F44 1.373(13) . ?
C77 F45 1.369(14) . ?
C78 F23 1.316(15) . ?
C78 F34 1.316(15) . ?
C79 F33 1.329(19) . ?
C79 F35 1.348(19) . ?
C79 F36 1.368(18) . ?
F22 C80 1.349(13) . ?
C80 F27 1.322(13) . ?
C80 F32 1.304(13) . ?
C80 F42 1.297(13) . ?
F24 C82 1.330(15) . ?
C81 F26 1.261(18) . ?
C81 F31 1.40(2) . ?
C81 F55 1.233(18) . ?
C81 F56 1.22(2) . ?
C81 F57 1.41(2) . ?
C82 F52 1.342(14) . ?
C82 F53 1.345(14) . ?
C82 F54 1.312(14) . ?
F28 C83 1.26(3) . ?
F29 C83 1.28(4) . ?
F30 C83 1.40(4) . ?
C84 H84A 0.9600 . ?
C84 H84B 0.9600 . ?
C84 H84C 0.9600 . ?
C85 H85 0.9300 . ?
C85 C86 1.3900 . ?
C85 C90 1.3900 . ?
C86 H86 0.9300 . ?
C86 C87 1.3900 . ?
C87 C88 1.3900 . ?
C87 C91 1.78(2) . ?
C88 H88 0.9300 . ?
C88 C89 1.3900 . ?
C89 H89 0.9300 . ?
C89 C90 1.3900 . ?
F58 C91 1.32(2) . ?
C91 F59 1.310(19) . ?
C91 F60 1.31(2) . ?

loop_
_geom_torsion_atom_site_label_1
_geom_torsion_atom_site_label_2
_geom_torsion_atom_site_label_3
_geom_torsion_atom_site_label_4
_geom_torsion
_geom_torsion_site_symmetry_1
_geom_torsion_site_symmetry_2
_geom_torsion_site_symmetry_3
_geom_torsion_site_symmetry_4
_geom_torsion_publ_flag
Eu1 Ti10 O2 Eu2 -139.5(3) . . . 7_566 ?
Eu1 Ti10 O2 Ti92 33.0(6) . . . 7_566 ?
Eu1 Ti10 O15 Ti1 -176.4(9) . . . . ?
Eu1 Ti92 O11 Ti1 169.8(7) . . . . ?
Eu1 O8 C35 O12 1.2(17) . . . . ?
Eu1 O8 C35 C8 -177.7(6) . . . . ?
Eu1 O19 C69 O22 24(2) . . . . ?
Eu1 O19 C69 C45 -152.1(8) . . . . ?
Eu1 O25 C73 O9 11.5(13) . . . . ?
Eu1 O25 C73 C32 -168.0(6) . . . . ?
Eu2 Ti10 O2 Ti92 172.5(8) 7_566 . . 7_566 ?
Eu2 Ti10 O15 Eu1 161.57(15) 7_566 . . . ?
Eu2 Ti10 O15 Ti1 -14.9(8) 7_566 . . . ?
Eu2 Ti92 O11 Eu1 101.6(3) . . . . ?
Eu2 Ti92 O11 Ti1 -88.6(5) . . . . ?
Eu2 Ti90 O3 Ti92 176.9(8) . . . . ?
Eu2 Ti90 O7 Eu1 -5.4(8) . . . . ?
Eu2 Ti90 O7 Ti11 -175.70(16) . . . . ?
Eu2 O20 C36 O10 8(2) 7_566 . . . ?
Eu2 O20 C36 C39 -170.6(9) 7_566 . . . ?
Eu2 O26 C21 O17 24(3) . . . . ?
Eu2 O26 C21 C3 -157.4(10) . . . . ?
Eu2 O27 C55 O21 -5(2) . . . . ?
Eu2 O27 C55 C67 176.5(6) . . . . ?
Eu2 O28 C72 O13 4(3) 7_566 . . . ?
Eu2 O28 C72 C20 -171.1(10) 7_566 . . . ?
Ti10 O5 C1 O1 -8.1(14) . . . . ?
Ti10 O5 C1 C22 173.0(5) . . . . ?
Ti10 O10 C36 O20 -9(2) . . . . ?
Ti10 O10 C36 C39 169.7(8) . . . . ?
Ti10 O13 C72 C20 158.2(8) . . . . ?
Ti10 O13 C72 O28 -16(2) . . . . ?
Ti1 O12 C35 O8 2.3(16) . . . . ?
Ti1 O12 C35 C8 -178.7(6) . . . . ?
Ti92 O1 C1 O5 -29.9(15) 7_566 . . . ?
Ti92 O1 C1 C22 148.9(7) 7_566 . . . ?
Ti92 O9 C73 Eu1 64.8(10) . . . . ?
Ti92 O9 C73 O25 57.3(17) . . . . ?
Ti92 O9 C73 C32 -123.1(8) . . . . ?
Ti92 O21 C55 O27 14(2) . . . . ?
Ti92 O21 C55 C67 -167.1(7) . . . . ?
Ti11 Ti90 O3 Eu2 -165.85(18) . . . . ?
Ti11 Ti90 O3 Ti92 11.0(6) . . . . ?
Ti11 Ti90 O7 Eu1 170.3(9) . . . . ?
Ti11 O4 C28 O14 14.1(16) . . . . ?
Ti11 O4 C28 C49 -164.0(6) . . . . ?
Ti11 O22 C69 O19 -9(2) . . . . ?
Ti11 O22 C69 C45 167.6(8) . . . . ?
Ti90 O6 C71 C61 -168.2(13) . . . . ?
Ti90 O6 C71 O30 3(3) . . . . ?
Ti90 O6 C71 C90 -175.4(13) . . . . ?
Ti90 O14 C28 O4 0.5(15) . . . . ?
Ti90 O14 C28 C49 178.6(6) . . . . ?
Ti90 O17 C21 C3 171.5(6) . . . . ?
Ti90 O17 C21 O26 -10(2) . . . . ?
O1 Ti92 O11 Eu1 -124.8(4) 7_566 . . . ?
O1 Ti92 O11 Ti1 45.0(5) 7_566 . . . ?
O1 C1 C22 C23 0.4(11) . . . . ?
O1 C1 C22 C27 -179.2(7) . . . . ?
O2 Ti10 O15 Eu1 -176.5(3) . . . . ?
O2 Ti10 O15 Ti1 7.0(7) . . . . ?
O2 Ti92 O11 Eu1 145.4(3) 7_566 . . . ?
O2 Ti92 O11 Ti1 -44.8(5) 7_566 . . . ?
O3 Ti92 O11 Eu1 53.7(4) . . . . ?
O3 Ti92 O11 Ti1 -136.5(5) . . . . ?
O3 Ti90 O7 Eu1 14.9(7) . . . . ?
O3 Ti90 O7 Ti11 -155.4(3) . . . . ?
O4 C28 C49 C50 -6.1(12) . . . . ?
O4 C28 C49 C54 173.8(8) . . . . ?
O5 Ti10 O2 Eu2 131.7(4) . . . 7_566 ?
O5 Ti10 O2 Ti92 -55.9(5) . . . 7_566 ?
O5 Ti10 O15 Eu1 -87.7(3) . . . . ?
O5 Ti10 O15 Ti1 95.9(7) . . . . ?
O5 C1 C22 C23 179.3(6) . . . . ?
O5 C1 C22 C27 -0.2(11) . . . . ?
O6 Ti90 O3 Eu2 36.6(4) . . . . ?
O6 Ti90 O3 Ti92 -146.5(5) . . . . ?
O6 Ti90 O7 Eu1 -169.0(9) . . . . ?
O6 Ti90 O7 Ti11 20.6(14) . . . . ?
O6 C71 O30 Eu2 12(3) . . . . ?
O6 C71 C90 C85 18(2) . . . . ?
O6 C71 C90 C89 -163.1(14) . . . . ?
O7 Ti90 O3 Eu2 -144.5(4) . . . . ?
O7 Ti90 O3 Ti92 32.4(5) . . . . ?
O9 Ti92 O11 Eu1 -40.2(4) . . . . ?
O9 Ti92 O11 Ti1 129.6(5) . . . . ?
O10 Ti10 O2 Eu2 48.3(4) . . . 7_566 ?
O10 Ti10 O2 Ti92 -139.3(5) . . . 7_566 ?
O10 C36 C39 C38 -6.8(14) . . . . ?
O10 C36 C39 C40 170.8(8) . . . . ?
C1 C22 C23 C24 -179.6(7) . . . . ?
C1 C22 C27 C26 179.6(8) . . . . ?
O13 Ti10 O2 Eu2 -38.5(4) . . . 7_566 ?
O13 Ti10 O2 Ti92 134.0(5) . . . 7_566 ?
O13 Ti10 O15 Eu1 86.6(3) . . . . ?
O13 Ti10 O15 Ti1 -89.8(7) . . . . ?
O14 Ti90 O3 Eu2 118.1(4) . . . . ?
O14 Ti90 O3 Ti92 -65.0(5) . . . . ?
O14 Ti90 O7 Eu1 105.4(7) . . . . ?
O14 Ti90 O7 Ti11 -64.9(4) . . . . ?
O14 C28 C49 C50 175.7(7) . . . . ?
O14 C28 C49 C54 -4.5(12) . . . . ?
O15 Ti10 O2 Eu2 -136.1(4) . . . 7_566 ?
O15 Ti10 O2 Ti92 36.4(5) . . . 7_566 ?
O17 Ti90 O3 Eu2 -49.0(4) . . . . ?
O17 Ti90 O3 Ti92 127.9(5) . . . . ?
O17 Ti90 O7 Eu1 -82.1(7) . . . . ?
O17 Ti90 O7 Ti11 107.6(4) . . . . ?
O20 C36 C39 C38 171.4(10) . . . . ?
O20 C36 C39 C40 -11.1(14) . . . . ?
O21 Ti92 O11 Eu1 -78.9(12) . . . . ?
O21 Ti92 O11 Ti1 90.8(13) . . . . ?
O21 C55 C67 C62 160.4(9) . . . . ?
O21 C55 C67 C66 -17.6(14) . . . . ?
O23 Ti90 O7 Eu1 -174.1(7) . . . . ?
O23 Ti90 O7 Ti11 15.6(3) . . . . ?
O24 Ti10 O15 Eu1 0.5(3) . . . . ?
O24 Ti10 O15 Ti1 -175.9(7) . . . . ?
C2 C3 C4 C5 0.0 . . . . ?
C2 C3 C21 O17 0.5(13) . . . . ?
C2 C3 C21 O26 -178.6(10) . . . . ?
C3 C2 C7 C6 0.0 . . . . ?
C3 C4 C5 C6 0.0 . . . . ?
C4 C3 C21 O17 -178.3(8) . . . . ?
C4 C3 C21 O26 2.6(15) . . . . ?
C4 C5 C6 C7 0.0 . . . . ?
C4 C5 C6 C82 -178.8(12) . . . . ?
C5 C6 C7 C2 0.0 . . . . ?
C5 C6 C82 F14 145.1(18) . . . . ?
C5 C6 C82 F15 -100.5(16) . . . . ?
C5 C6 C82 F24 7(2) . . . . ?
C5 C6 C82 F52 69.4(16) . . . . ?
C5 C6 C82 F53 -170.3(16) . . . . ?
C5 C6 C82 F54 -40(2) . . . . ?
C7 C2 C3 C4 0.0 . . . . ?
C7 C2 C3 C21 -178.7(10) . . . . ?
C7 C6 C82 F14 -34(2) . . . . ?
C7 C6 C82 F15 80.7(16) . . . . ?
C7 C6 C82 F24 -172.0(16) . . . . ?
C7 C6 C82 F52 -109.4(14) . . . . ?
C7 C6 C82 F53 11(2) . . . . ?
C7 C6 C82 F54 140.9(16) . . . . ?
C8 C9 C10 C11 0.0 . . . . ?
C9 C8 C13 C12 0.0 . . . . ?
C9 C8 C35 O8 -173.9(8) . . . . ?
C9 C8 C35 O12 7.1(12) . . . . ?
C9 C10 C11 C12 0.0 . . . . ?
C9 C10 C11 C81 175.3(11) . . . . ?
C10 C11 C12 C13 0.0 . . . . ?
C10 C11 C81 F1 -27(2) . . . . ?
C10 C11 C81 F26 -174.1(12) . . . . ?
C10 C11 C81 F31 73.8(15) . . . . ?
C10 C11 C81 F55 -90.2(17) . . . . ?
C10 C11 C81 F56 126.2(16) . . . . ?
C10 C11 C81 F57 22.0(19) . . . . ?
C11 C12 C13 C8 0.0 . . . . ?
C12 C11 C81 F1 148.2(14) . . . . ?
C12 C11 C81 F26 1.2(19) . . . . ?
C12 C11 C81 F31 -110.8(13) . . . . ?
C12 C11 C81 F55 85.2(17) . . . . ?
C12 C11 C81 F56 -58.4(19) . . . . ?
C12 C11 C81 F57 -162.6(14) . . . . ?
C13 C8 C9 C10 0.0 . . . . ?
C13 C8 C35 O8 9.6(12) . . . . ?
C13 C8 C35 O12 -169.4(7) . . . . ?
C15 C16 C17 C18 0.0 . . . . ?
C15 C16 C17 C83 -179.9(14) . . . . ?
C15 C20 C72 O13 -9.1(17) . . . . ?
C15 C20 C72 O28 166.2(11) . . . . ?
C16 C15 C20 C19 0.0 . . . . ?
C16 C15 C20 C72 -178.6(11) . . . . ?
C16 C17 C18 C19 0.0 . . . . ?
C16 C17 C83 F13 100(2) . . . . ?
C16 C17 C83 F16 -78(3) . . . . ?
C16 C17 C83 F17 161.7(17) . . . . ?
C16 C17 C83 F28 53(3) . . . . ?
C16 C17 C83 F29 -145(2) . . . . ?
C16 C17 C83 F30 -27(2) . . . . ?
C17 C18 C19 C20 0.0 . . . . ?
C18 C17 C83 F13 -80(3) . . . . ?
C18 C17 C83 F16 102(3) . . . . ?
C18 C17 C83 F17 -18(2) . . . . ?
C18 C17 C83 F28 -127(2) . . . . ?
C18 C17 C83 F29 35(3) . . . . ?
C18 C17 C83 F30 153.4(18) . . . . ?
C18 C19 C20 C15 0.0 . . . . ?
C18 C19 C20 C72 178.6(11) . . . . ?
C19 C20 C72 O13 172.3(10) . . . . ?
C19 C20 C72 O28 -12.5(17) . . . . ?
C20 C15 C16 C17 0.0 . . . . ?
C21 C3 C4 C5 178.8(9) . . . . ?
C22 C23 C24 C25 0.0 . . . . ?
C23 C22 C27 C26 0.0 . . . . ?
C23 C24 C25 C26 0.0 . . . . ?
C23 C24 C25 C76 179.3(18) . . . . ?
C24 C25 C26 C27 0.0 . . . . ?
C24 C25 C76 F19 -85(4) . . . . ?
C24 C25 C76 F20 23(4) . . . . ?
C24 C25 C76 F21 151(3) . . . . ?
C24 C25 C76 F46 -147(3) . . . . ?
C24 C25 C76 F47 -22(4) . . . . ?
C24 C25 C76 F48 87(3) . . . . ?
C25 C26 C27 C22 0.0 . . . . ?
C26 C25 C76 F19 94(3) . . . . ?
C26 C25 C76 F20 -158(3) . . . . ?
C26 C25 C76 F21 -30(4) . . . . ?
C26 C25 C76 F46 32(4) . . . . ?
C26 C25 C76 F47 158(3) . . . . ?
C26 C25 C76 F48 -93(3) . . . . ?
C27 C22 C23 C24 0.0 . . . . ?
C28 C49 C50 C51 179.8(8) . . . . ?
C28 C49 C54 C53 -179.8(8) . . . . ?
C29 C30 C31 C32 0.0 . . . . ?
C30 C29 C34 C33 0.0 . . . . ?
C30 C29 C80 F4 -93.0(19) . . . . ?
C30 C29 C80 F12 30.6(18) . . . . ?
C30 C29 C80 F22 -165.8(12) . . . . ?
C30 C29 C80 F27 131.1(15) . . . . ?
C30 C29 C80 F32 -42.8(18) . . . . ?
C30 C29 C80 F42 79.9(16) . . . . ?
C30 C31 C32 C33 0.0 . . . . ?
C30 C31 C32 C73 -177.7(8) . . . . ?
C31 C32 C33 C34 0.0 . . . . ?
C31 C32 C73 Eu1 -23(2) . . . . ?
C31 C32 C73 O9 -178.4(7) . . . . ?
C31 C32 C73 O25 1.2(12) . . . . ?
C32 C33 C34 C29 0.0 . . . . ?
C33 C32 C73 Eu1 159.1(17) . . . . ?
C33 C32 C73 O9 3.8(11) . . . . ?
C33 C32 C73 O25 -176.6(8) . . . . ?
C34 C29 C30 C31 0.0 . . . . ?
C34 C29 C80 F4 83.6(19) . . . . ?
C34 C29 C80 F12 -152.8(15) . . . . ?
C34 C29 C80 F22 10.8(16) . . . . ?
C34 C29 C80 F27 -52.3(18) . . . . ?
C34 C29 C80 F32 133.8(14) . . . . ?
C34 C29 C80 F42 -103.5(15) . . . . ?
C35 C8 C9 C10 -176.5(8) . . . . ?
C35 C8 C13 C12 176.4(8) . . . . ?
C36 C39 C40 C41 -177.6(9) . . . . ?
C37 C38 C39 C36 177.5(9) . . . . ?
C37 C38 C39 C40 0.0 . . . . ?
C37 C42 C75 F2 -22(3) . . . . ?
C37 C42 C75 F8 72(2) . . . . ?
C37 C42 C75 F10 -164(3) . . . . ?
C37 C42 C75 F37 -51(2) . . . . ?
C37 C42 C75 F38 92(3) . . . . ?
C37 C42 C75 F40 -160.0(18) . . . . ?
C38 C37 C42 C41 0.0 . . . . ?
C38 C37 C42 C75 -177.0(10) . . . . ?
C38 C39 C40 C41 0.0 . . . . ?
C39 C40 C41 C42 0.0 . . . . ?
C40 C41 C42 C37 0.0 . . . . ?
C40 C41 C42 C75 176.8(11) . . . . ?
C41 C42 C75 F2 161(3) . . . . ?
C41 C42 C75 F8 -105(2) . . . . ?
C41 C42 C75 F10 19(4) . . . . ?
C41 C42 C75 F37 132(2) . . . . ?
C41 C42 C75 F38 -85(3) . . . . ?
C41 C42 C75 F40 23(2) . . . . ?
C42 C37 C38 C39 0.0 . . . . ?
C43 C44 C45 C46 0.0 . . . . ?
C43 C44 C45 C69 -176.0(10) . . . . ?
C43 C48 C74 F9 153.2(17) . . . . ?
C43 C48 C74 F25 -74(4) . . . . ?
C43 C48 C74 F39 51(2) . . . . ?
C43 C48 C74 F49 -142(2) . . . . ?
C43 C48 C74 F50 -24(5) . . . . ?
C43 C48 C74 F51 118(3) . . . . ?
C44 C43 C48 C47 0.0 . . . . ?
C44 C43 C48 C74 174.4(13) . . . . ?
C44 C45 C46 C47 0.0 . . . . ?
C44 C45 C69 O19 175.8(9) . . . . ?
C44 C45 C69 O22 -0.5(15) . . . . ?
C45 C46 C47 C48 0.0 . . . . ?
C46 C45 C69 O19 -0.2(16) . . . . ?
C46 C45 C69 O22 -176.5(9) . . . . ?
C46 C47 C48 C43 0.0 . . . . ?
C46 C47 C48 C74 -174.1(14) . . . . ?
C47 C48 C74 F9 -33(3) . . . . ?
C47 C48 C74 F25 100(4) . . . . ?
C47 C48 C74 F39 -134.6(18) . . . . ?
C47 C48 C74 F49 32(3) . . . . ?
C47 C48 C74 F50 151(4) . . . . ?
C47 C48 C74 F51 -68(3) . . . . ?
C48 C43 C44 C45 0.0 . . . . ?
C49 C50 C51 C52 0.0 . . . . ?
C50 C49 C54 C53 0.0 . . . . ?
C50 C51 C52 C53 0.0 . . . . ?
C50 C51 C52 C79 178.3(12) . . . . ?
C51 C52 C53 C54 0.0 . . . . ?
C51 C52 C79 F3 -2(3) . . . . ?
C51 C52 C79 F5 114(3) . . . . ?
C51 C52 C79 F6 -100(4) . . . . ?
C51 C52 C79 F33 26(3) . . . . ?
C51 C52 C79 F35 143(2) . . . . ?
C51 C52 C79 F36 -111(2) . . . . ?
C52 C53 C54 C49 0.0 . . . . ?
C53 C52 C79 F3 176(3) . . . . ?
C53 C52 C79 F5 -68(3) . . . . ?
C53 C52 C79 F6 78(4) . . . . ?
C53 C52 C79 F33 -156(2) . . . . ?
C53 C52 C79 F35 -39(3) . . . . ?
C53 C52 C79 F36 68(3) . . . . ?
C54 C49 C50 C51 0.0 . . . . ?
O27 C55 C67 C62 -20.6(14) . . . . ?
O27 C55 C67 C66 161.4(9) . . . . ?
C56 C57 C58 C59 0.0 . . . . ?
C56 C57 C58 C78 169(2) . . . . ?
C56 C61 C71 O6 -15(2) . . . . ?
C56 C61 C71 O30 173.4(15) . . . . ?
C57 C56 C61 C60 0.0 . . . . ?
C57 C56 C61 C71 179(2) . . . . ?
C57 C58 C59 C60 0.0 . . . . ?
C57 C58 C78 F18 -123(2) . . . . ?
C57 C58 C78 F23 -8(2) . . . . ?
C57 C58 C78 F34 117(2) . . . . ?
C58 C59 C60 C61 0.0 . . . . ?
C59 C58 C78 F18 47(2) . . . . ?
C59 C58 C78 F23 161.3(18) . . . . ?
C59 C58 C78 F34 -73.4(19) . . . . ?
C59 C60 C61 C56 0.0 . . . . ?
C59 C60 C61 C71 -179(2) . . . . ?
C60 C61 C71 O6 164.3(15) . . . . ?
C60 C61 C71 O30 -8(3) . . . . ?
C61 C56 C57 C58 0.0 . . . . ?
C61 C71 O30 Eu2 -177.3(15) . . . . ?
C62 C63 C64 C65 0.0 . . . . ?
C62 C63 C64 C77 -177.1(11) . . . . ?
C63 C62 C67 C55 -178.0(10) . . . . ?
C63 C62 C67 C66 0.0 . . . . ?
C63 C64 C65 C66 0.0 . . . . ?
C63 C64 C77 F7 -69(5) . . . . ?
C63 C64 C77 F11 121(5) . . . . ?
C63 C64 C77 F41 -157(3) . . . . ?
C63 C64 C77 F43 -101.2(17) . . . . ?
C63 C64 C77 F44 22.3(17) . . . . ?
C63 C64 C77 F45 140.8(15) . . . . ?
C64 C65 C66 C67 0.0 . . . . ?
C64 C77 F41 F11 -130(2) . . . . ?
C65 C64 C77 F7 114(4) . . . . ?
C65 C64 C77 F11 -56(5) . . . . ?
C65 C64 C77 F41 26(4) . . . . ?
C65 C64 C77 F43 81.8(19) . . . . ?
C65 C64 C77 F44 -154.7(11) . . . . ?
C65 C64 C77 F45 -36(2) . . . . ?
C65 C66 C67 C55 178.0(9) . . . . ?
C65 C66 C67 C62 0.0 . . . . ?
C67 C62 C63 C64 0.0 . . . . ?
C69 C45 C46 C47 176.0(10) . . . . ?
C73 C32 C33 C34 177.7(8) . . . . ?
F3 F6 C79 C52 116(4) . . . . ?
F3 F6 C79 F5 -95(4) . . . . ?
F6 F3 C79 C52 -129(3) . . . . ?
F6 F3 C79 F5 105(4) . . . . ?
F7 C77 F41 F11 123(5) . . . . ?
C76 C25 C26 C27 -179.3(16) . . . . ?
C77 C64 C65 C66 176.8(12) . . . . ?
C78 C58 C59 C60 -170(2) . . . . ?
C79 C52 C53 C54 -178.3(12) . . . . ?
C80 C29 C30 C31 176.5(10) . . . . ?
C80 C29 C34 C33 -176.6(10) . . . . ?
C81 C11 C12 C13 -175.4(11) . . . . ?
C82 C6 C7 C2 178.8(12) . . . . ?
C83 C17 C18 C19 179.9(15) . . . . ?
F41 F11 C77 C64 100(4) . . . . ?
F41 F11 C77 F7 -70(6) . . . . ?
O30 C71 C90 C85 -160.2(15) . . . . ?
O30 C71 C90 C89 18(2) . . . . ?
C85 C86 C87 C88 0.0 . . . . ?
C85 C86 C87 C91 -166.5(19) . . . . ?
C86 C85 C90 C71 178(2) . . . . ?
C86 C85 C90 C89 0.0 . . . . ?
C86 C87 C88 C89 0.0 . . . . ?
C86 C87 C91 F58 -112.2(17) . . . . ?
C86 C87 C91 F59 4(2) . . . . ?
C86 C87 C91 F60 135.0(18) . . . . ?
C87 C88 C89 C90 0.0 . . . . ?
C88 C87 C91 F58 82(2) . . . . ?
C88 C87 C91 F59 -162.0(19) . . . . ?
C88 C87 C91 F60 -31(3) . . . . ?
C88 C89 C90 C71 -179(2) . . . . ?
C88 C89 C90 C85 0.0 . . . . ?
C90 C71 O30 Eu2 -170.0(15) . . . . ?
C90 C85 C86 C87 0.0 . . . . ?
C91 C87 C88 C89 165(2) . . . . ?

loop_
_smtbx_masks_void_nr
_smtbx_masks_void_average_x
_smtbx_masks_void_average_y
_smtbx_masks_void_average_z
_smtbx_masks_void_volume
_smtbx_masks_void_count_electrons
_smtbx_masks_void_content
1 0.000 0.260 0.250 1128.5 160.1 '9 CH4O'
2 0.000 -0.260 0.750 1128.5 144.1 '9 CH4O'
3 0.000 0.382 0.750 37.4 6.1 ?
4 0.000 0.618 0.250 37.4 6.1 ?
5 0.500 0.240 0.750 1128.5 144.1 '9 CH4O'
6 0.500 0.760 0.250 1128.5 160.1 '9 CH4O'
7 0.500 0.118 0.250 37.4 6.1 ?
8 0.500 0.882 0.750 37.4 6.1 ?
